data_8106732
loop_
_publ_author_name
'Manicum, Amanda-Lee'
'Schutte-Smith, Marietjie'
'Visser, Hendrik G.'

_publ_section_title
;
 Crystal structure of fac-(acetylacetonato-\k 2
 O,O&#x2032;)tricarbonyl(tri(p-tolyl)phosphine-\kP)rhenium(I), C29H28O5PRe
;
_journal_issue 6
_journal_name_full 'Zeitschrift f\"ur Kristallographie - New Crystal Structures'
_journal_page_first 951
_journal_page_last 955
_journal_paper_doi 10.1515/ncrs-2017-0095
_journal_volume 232
_journal_year 2017
_chemical_formula_moiety 'C29 H28 O5 P Re'
_chemical_formula_sum 'C29 H28 O5 P Re'
_chemical_formula_weight 673.69
_space_group_IT_number 2
_space_group_name_Hall '-P 1'
_space_group_name_H-M_alt 'P -1'
_symmetry_cell_setting triclinic
_symmetry_space_group_name_Hall '-P 1'
_symmetry_space_group_name_H-M 'P -1'
_atom_sites_solution_hydrogens geom
_atom_sites_solution_primary direct
_atom_sites_solution_secondary difmap
_audit_creation_date 2015-07-22T11:37:09-00:00
_audit_creation_method 'WinGX routine CIF_UPDATE'
_cell_angle_alpha 101.442(5)
_cell_angle_beta 100.844(5)
_cell_angle_gamma 104.240(5)
_cell_formula_units_Z 8
_cell_length_a 12.733(5)
_cell_length_b 18.668(5)
_cell_length_c 24.779(5)
_cell_measurement_reflns_used 9793
_cell_measurement_temperature 100(2)
_cell_measurement_theta_max 28.26
_cell_measurement_theta_min 2.32
_cell_volume 5419(3)
_computing_cell_refinement 'SAINT-Plus (Bruker, 2004)'
_computing_data_collection 'APEX2 (Bruker, 2010)'
_computing_data_reduction 'SAINT-Plus (Bruker, 2004)'
_computing_molecular_graphics 'DIAMOND 3.0c (Brandenburg & Putz, 2005)'
_computing_publication_material 'WinGX (Farrugia, 1999)'
_computing_structure_refinement 'SHELXL-97 (Sheldrick, 2008)'
_computing_structure_solution 'SHELXS-97 (Sheldrick, 2008)'
_diffrn_ambient_temperature 100(2)
_diffrn_measured_fraction_theta_full 0.994
_diffrn_measured_fraction_theta_max 0.994
_diffrn_measurement_device_type 'Bruker APEX-II CCD'
_diffrn_measurement_method '\f and \w scans'
_diffrn_radiation_monochromator graphite
_diffrn_radiation_source 'sealed tube'
_diffrn_radiation_type MoK\a
_diffrn_radiation_wavelength 0.71069
_diffrn_reflns_av_R_equivalents 0.0682
_diffrn_reflns_av_unetI/netI 0.0551
_diffrn_reflns_limit_h_max 15
_diffrn_reflns_limit_h_min -16
_diffrn_reflns_limit_k_max 24
_diffrn_reflns_limit_k_min -24
_diffrn_reflns_limit_l_max 33
_diffrn_reflns_limit_l_min -33
_diffrn_reflns_number 108469
_diffrn_reflns_theta_full 28.34
_diffrn_reflns_theta_max 28.34
_diffrn_reflns_theta_min 2.9
_exptl_absorpt_coefficient_mu 4.58
_exptl_absorpt_correction_T_max 0.333
_exptl_absorpt_correction_T_min 0.168
_exptl_absorpt_correction_type multi-scan
_exptl_absorpt_process_details
;
SADABS (Bruker, 2004)
;
_exptl_crystal_colour colourless
_exptl_crystal_density_diffrn 1.651
_exptl_crystal_density_method 'not measured'
_exptl_crystal_description cuboid
_exptl_crystal_F_000 2656
_exptl_crystal_size_max 0.44
_exptl_crystal_size_mid 0.34
_exptl_crystal_size_min 0.24
_refine_diff_density_max 2.141
_refine_diff_density_min -1.486
_refine_diff_density_rms 0.136
_refine_ls_extinction_method none
_refine_ls_goodness_of_fit_ref 1.038
_refine_ls_hydrogen_treatment constr
_refine_ls_matrix_type full
_refine_ls_number_parameters 1298
_refine_ls_number_reflns 26855
_refine_ls_number_restraints 0
_refine_ls_restrained_S_all 1.038
_refine_ls_R_factor_all 0.0393
_refine_ls_R_factor_gt 0.0307
_refine_ls_shift/su_max 0.009
_refine_ls_shift/su_mean 0.001
_refine_ls_structure_factor_coef Fsqd
_refine_ls_weighting_details 'calc w=1/[\s^2^(Fo^2^)+(0.0277P)^2^+1.2727P] where P=(Fo^2^+2Fc^2^)/3'
_refine_ls_weighting_scheme calc
_refine_ls_wR_factor_ref 0.0772
_reflns_number_gt 22905
_reflns_number_total 26855
_reflns_threshold_expression >2\s(I)
_cod_data_source_file suppl_ncrs-2017-0095_suppl.cif
_cod_data_source_block 15mav2_0m
_cod_original_sg_symbol_H-M P-1
_cod_database_code 8106732

loop_
_symmetry_equiv_pos_as_xyz
'x, y, z'
'-x, -y, -z'

loop_
_atom_site_label
_atom_site_fract_x
_atom_site_fract_y
_atom_site_fract_z
_atom_site_U_iso_or_equiv
_atom_site_adp_type
_atom_site_calc_flag
_atom_site_refinement_flags
_atom_site_occupancy
_atom_site_disorder_assembly
_atom_site_disorder_group
_atom_site_type_symbol
C1A 0.8610(3) 0.4638(2) 0.06053(15) 0.0215(7) Uani d . 1 . . C
C1B 0.1405(3) 0.1967(2) 0.21517(15) 0.0236(8) Uani d . 1 . . C
C1C 0.7777(3) -0.09041(19) 0.24114(14) 0.0175(7) Uani d . 1 . . C
C1D 1.3331(3) -0.3686(2) 0.40066(15) 0.0211(7) Uani d . 1 . . C
C2A 0.6893(3) 0.36545(19) 0.08047(14) 0.0196(7) Uani d . 1 . . C
C2B 0.2517(3) 0.1190(2) 0.27255(15) 0.0216(7) Uani d . 1 . . C
C2C 0.8896(3) -0.1711(2) 0.29682(14) 0.0211(7) Uani d . 1 . . C
C2D 1.1544(3) -0.4750(2) 0.39997(15) 0.0228(7) Uani d . 1 . . C
C3A 0.6554(3) 0.4456(2) 0.00131(15) 0.0268(8) Uani d . 1 . . C
C3B 0.0652(3) 0.0409(2) 0.18988(15) 0.0248(8) Uani d . 1 . . C
C3C 0.9625(3) -0.0141(2) 0.32562(16) 0.0265(8) Uani d . 1 . . C
C3D 1.3439(3) -0.4620(2) 0.47095(16) 0.0277(8) Uani d . 1 . . C
C4A 0.4951(3) 0.1825(2) -0.11948(15) 0.0239(8) Uani d . 1 . . C
H4A1 0.4616 0.168 -0.0893 0.036 Uiso calc R 1 . . H
H4A2 0.5169 0.1397 -0.1392 0.036 Uiso calc R 1 . . H
H4A3 0.4406 0.1954 -0.1466 0.036 Uiso calc R 1 . . H
C4B 0.3412(3) -0.0594(2) 0.11076(16) 0.0304(9) Uani d . 1 . . C
H4B1 0.3706 -0.0645 0.1488 0.046 Uiso calc R 1 . . H
H4B2 0.4034 -0.0427 0.0937 0.046 Uiso calc R 1 . . H
H4B3 0.2909 -0.1088 0.087 0.046 Uiso calc R 1 . . H
C4C 0.8849(3) -0.0739(2) 0.50317(15) 0.0294(8) Uani d . 1 . . C
H4C1 0.9265 -0.1114 0.4973 0.044 Uiso calc R 1 . . H
H4C2 0.8208 -0.0949 0.5177 0.044 Uiso calc R 1 . . H
H4C3 0.9341 -0.0268 0.5307 0.044 Uiso calc R 1 . . H
C4D 1.1549(3) -0.4244(3) 0.61471(18) 0.0382(10) Uani d . 1 . . C
H4D1 1.0942 -0.4692 0.5909 0.057 Uiso calc R 1 . . H
H4D2 1.1235 -0.3884 0.636 0.057 Uiso calc R 1 . . H
H4D3 1.2058 -0.4405 0.6414 0.057 Uiso calc R 1 . . H
C5A 0.5970(3) 0.2509(2) -0.09391(14) 0.0201(7) Uani d . 1 . . C
C5B 0.2779(3) -0.00123(19) 0.11499(15) 0.0212(7) Uani d . 1 . . C
C5C 0.8442(3) -0.0566(2) 0.44757(15) 0.0233(7) Uani d . 1 . . C
C5D 1.2181(3) -0.3860(2) 0.57760(16) 0.0265(8) Uani d . 1 . . C
C6A 0.6577(3) 0.2819(2) -0.12914(15) 0.0251(8) Uani d . 1 . . C
H6A 0.6321 0.2581 -0.1687 0.03 Uiso calc R 1 . . H
C6B 0.2288(3) 0.0162(2) 0.06637(15) 0.0252(8) Uani d . 1 . . C
H6B 0.2358 -0.0112 0.0312 0.03 Uiso calc R 1 . . H
C6C 0.7827(3) -0.0041(2) 0.44570(14) 0.0251(8) Uani d . 1 . . C
H6C 0.7693 0.0189 0.4805 0.03 Uiso calc R 1 . . H
C6D 1.3086(3) -0.3203(2) 0.60350(15) 0.0292(9) Uani d . 1 . . C
H6D 1.3247 -0.3024 0.6437 0.035 Uiso calc R 1 . . H
C7A 0.7527(3) 0.3448(2) -0.11150(15) 0.0238(8) Uani d . 1 . . C
C7B 0.1699(3) 0.0702(2) 0.06393(15) 0.0226(7) Uani d . 1 . . C
C7C 0.7394(3) 0.01749(19) 0.39798(15) 0.0213(7) Uani d . 1 . . C
C7D 1.3768(3) -0.2789(2) 0.57595(15) 0.0230(7) Uani d . 1 . . C
C8A 0.8099(3) 0.3691(2) -0.15599(15) 0.0345(9) Uani d . 1 . . C
H8A1 0.875 0.414 -0.1377 0.052 Uiso calc R 1 . . H
H8A2 0.7573 0.382 -0.1841 0.052 Uiso calc R 1 . . H
H8A3 0.8343 0.3272 -0.175 0.052 Uiso calc R 1 . . H
C8B 0.1227(3) 0.0833(2) 0.00765(15) 0.0310(9) Uani d . 1 . . C
H8B1 0.0846 0.1227 0.0136 0.047 Uiso calc R 1 . . H
H8B2 0.0693 0.0356 -0.0171 0.047 Uiso calc R 1 . . H
H8B3 0.1836 0.1001 -0.0103 0.047 Uiso calc R 1 . . H
C8C 0.6729(3) 0.0743(2) 0.40238(16) 0.0305(9) Uani d . 1 . . C
H8C1 0.649 0.0831 0.3649 0.046 Uiso calc R 1 . . H
H8C2 0.7196 0.1227 0.4292 0.046 Uiso calc R 1 . . H
H8C3 0.6069 0.0539 0.4159 0.046 Uiso calc R 1 . . H
C8D 1.4706(3) -0.2093(2) 0.61028(16) 0.0298(8) Uani d . 1 . . C
H8D1 1.5109 -0.1866 0.5849 0.045 Uiso calc R 1 . . H
H8D2 1.5221 -0.2239 0.6377 0.045 Uiso calc R 1 . . H
H8D3 1.44 -0.172 0.6307 0.045 Uiso calc R 1 . . H
C11A 0.9796(3) 0.34911(19) 0.10138(14) 0.0184(7) Uani d . 1 . . C
C11B 0.4316(3) 0.30111(19) 0.24776(14) 0.0200(7) Uani d . 1 . . C
C11C 0.6094(3) -0.28057(19) 0.26070(14) 0.0182(7) Uani d . 1 . . C
C11D 1.0342(3) -0.35206(19) 0.36933(14) 0.0187(7) Uani d . 1 . . C
C12A 1.0891(3) 0.3813(2) 0.10062(16) 0.0268(8) Uani d . 1 . . C
H12A 1.1102 0.375 0.0656 0.032 Uiso calc R 1 . . H
C12B 0.5157(3) 0.3609(2) 0.24207(16) 0.0284(8) Uani d . 1 . . C
H12B 0.544 0.3547 0.2091 0.034 Uiso calc R 1 . . H
C12C 0.5417(3) -0.3467(2) 0.26843(15) 0.0251(8) Uani d . 1 . . C
H12C 0.5171 -0.3451 0.3024 0.03 Uiso calc R 1 . . H
C12D 0.9190(3) -0.36788(19) 0.36152(14) 0.0206(7) Uani d . 1 . . C
H12D 0.8889 -0.3555 0.3932 0.025 Uiso calc R 1 . . H
C13A 1.1686(3) 0.4230(2) 0.15099(16) 0.0310(9) Uani d . 1 . . C
H13A 1.2436 0.4448 0.1497 0.037 Uiso calc R 1 . . H
C13B 0.5586(3) 0.4291(2) 0.28400(16) 0.0286(8) Uani d . 1 . . C
H13B 0.6156 0.4693 0.2792 0.034 Uiso calc R 1 . . H
C13C 0.5098(3) -0.4150(2) 0.22671(16) 0.0275(8) Uani d . 1 . . C
H13C 0.464 -0.4596 0.2329 0.033 Uiso calc R 1 . . H
C13D 0.8478(3) -0.4015(2) 0.30800(15) 0.0255(8) Uani d . 1 . . C
H13D 0.7693 -0.4117 0.3035 0.031 Uiso calc R 1 . . H
C14A 1.1414(3) 0.4334(2) 0.20260(15) 0.0269(8) Uani d . 1 . . C
C14B 0.5196(3) 0.4400(2) 0.33298(15) 0.0259(8) Uani d . 1 . . C
C14C 0.5428(3) -0.4200(2) 0.17632(15) 0.0242(8) Uani d . 1 . . C
C14D 0.8887(3) -0.4207(2) 0.26055(15) 0.0248(8) Uani d . 1 . . C
C15A 1.0309(3) 0.4013(2) 0.20307(16) 0.0288(8) Uani d . 1 . . C
H15A 1.01 0.4076 0.2381 0.035 Uiso calc R 1 . . H
C15B 0.4352(3) 0.3804(2) 0.33813(15) 0.0261(8) Uani d . 1 . . C
H15B 0.4065 0.3866 0.3709 0.031 Uiso calc R 1 . . H
C15C 0.6112(3) -0.3530(2) 0.16883(15) 0.0258(8) Uani d . 1 . . C
H15C 0.6355 -0.3546 0.1348 0.031 Uiso calc R 1 . . H
C15D 1.0049(3) -0.4030(2) 0.26833(15) 0.0270(8) Uani d . 1 . . C
H15D 1.0351 -0.4144 0.2365 0.032 Uiso calc R 1 . . H
C16A 0.9516(3) 0.3607(2) 0.15361(15) 0.0245(8) Uani d . 1 . . C
H16A 0.8763 0.3402 0.1549 0.029 Uiso calc R 1 . . H
C16B 0.3920(3) 0.3118(2) 0.29634(15) 0.0240(8) Uani d . 1 . . C
H16B 0.3347 0.2718 0.301 0.029 Uiso calc R 1 . . H
C16C 0.6434(3) -0.2851(2) 0.21032(14) 0.0218(7) Uani d . 1 . . C
H16C 0.6899 -0.2406 0.2044 0.026 Uiso calc R 1 . . H
C16D 1.0752(3) -0.3697(2) 0.32123(15) 0.0246(8) Uani d . 1 . . C
H16D 1.1537 -0.3582 0.3255 0.03 Uiso calc R 1 . . H
C17A 1.2290(3) 0.4776(3) 0.25685(17) 0.0427(11) Uani d . 1 . . C
H17A 1.1944 0.4794 0.289 0.064 Uiso calc R 1 . . H
H17B 1.2619 0.5297 0.2544 0.064 Uiso calc R 1 . . H
H17C 1.2877 0.4523 0.2624 0.064 Uiso calc R 1 . . H
C17B 0.5686(4) 0.5141(2) 0.37821(17) 0.0384(10) Uani d . 1 . . C
H17D 0.5317 0.5121 0.4094 0.058 Uiso calc R 1 . . H
H17E 0.5574 0.5563 0.3621 0.058 Uiso calc R 1 . . H
H17F 0.6489 0.5223 0.3927 0.058 Uiso calc R 1 . . H
C17C 0.5085(3) -0.4945(2) 0.13160(17) 0.0352(9) Uani d . 1 . . C
H17G 0.5391 -0.4866 0.0991 0.053 Uiso calc R 1 . . H
H17H 0.4266 -0.5135 0.1191 0.053 Uiso calc R 1 . . H
H17I 0.5373 -0.532 0.1475 0.053 Uiso calc R 1 . . H
C17D 0.8114(3) -0.4596(3) 0.20221(16) 0.0390(10) Uani d . 1 . . C
H17J 0.8558 -0.4681 0.1746 0.059 Uiso calc R 1 . . H
H17K 0.7656 -0.4271 0.1913 0.059 Uiso calc R 1 . . H
H17L 0.7626 -0.5088 0.2029 0.059 Uiso calc R 1 . . H
C21A 0.8087(3) 0.20825(18) 0.05539(13) 0.0177(7) Uani d . 1 . . C
C21B 0.5125(3) 0.17775(19) 0.20704(14) 0.0185(7) Uani d . 1 . . C
C21C 0.5145(3) -0.16280(19) 0.29751(13) 0.0167(7) Uani d . 1 . . C
C21D 1.1984(3) -0.21424(19) 0.43085(14) 0.0191(7) Uani d . 1 . . C
C22A 0.8785(3) 0.1720(2) 0.08264(14) 0.0228(7) Uani d . 1 . . C
H22A 0.9573 0.1946 0.0934 0.027 Uiso calc R 1 . . H
C22B 0.6087(3) 0.2137(2) 0.19256(15) 0.0241(8) Uani d . 1 . . C
H22B 0.6072 0.252 0.1725 0.029 Uiso calc R 1 . . H
C22C 0.4135(3) -0.2079(2) 0.30319(15) 0.0221(7) Uani d . 1 . . C
H22C 0.4127 -0.2515 0.3176 0.026 Uiso calc R 1 . . H
C22D 1.3141(3) -0.1799(2) 0.44813(14) 0.0205(7) Uani d . 1 . . C
H22D 1.3615 -0.2063 0.4644 0.025 Uiso calc R 1 . . H
C23A 0.8321(3) 0.1028(2) 0.09390(15) 0.0282(8) Uani d . 1 . . C
H23A 0.8802 0.0783 0.1122 0.034 Uiso calc R 1 . . H
C23B 0.7067(3) 0.1943(2) 0.20693(16) 0.0266(8) Uani d . 1 . . C
H23B 0.7712 0.2194 0.1964 0.032 Uiso calc R 1 . . H
C23C 0.3148(3) -0.1897(2) 0.28808(14) 0.0226(7) Uani d . 1 . . C
H23C 0.2476 -0.2207 0.2928 0.027 Uiso calc R 1 . . H
C23D 1.3601(3) -0.1078(2) 0.44170(15) 0.0247(8) Uani d . 1 . . C
H23D 1.4389 -0.0854 0.4539 0.03 Uiso calc R 1 . . H
C24A 0.7168(3) 0.0682(2) 0.07908(15) 0.0261(8) Uani d . 1 . . C
C24B 0.7122(3) 0.1387(2) 0.23663(15) 0.0232(7) Uani d . 1 . . C
C24C 0.3122(3) -0.1269(2) 0.26605(14) 0.0219(7) Uani d . 1 . . C
C24D 1.2938(3) -0.0676(2) 0.41784(15) 0.0240(8) Uani d . 1 . . C
C25A 0.6485(3) 0.1056(2) 0.05262(15) 0.0238(8) Uani d . 1 . . C
H25A 0.5697 0.0833 0.0425 0.029 Uiso calc R 1 . . H
C25B 0.6158(3) 0.1026(2) 0.25096(15) 0.0236(8) Uani d . 1 . . C
H25B 0.6175 0.0643 0.271 0.028 Uiso calc R 1 . . H
C25C 0.4115(3) -0.0827(2) 0.25981(14) 0.0218(7) Uani d . 1 . . C
H25C 0.4112 -0.0399 0.2446 0.026 Uiso calc R 1 . . H
C25D 1.1787(3) -0.1022(2) 0.40055(15) 0.0267(8) Uani d . 1 . . C
H25D 1.1315 -0.076 0.3839 0.032 Uiso calc R 1 . . H
C26A 0.6929(3) 0.1743(2) 0.04071(14) 0.0213(7) Uani d . 1 . . C
H26A 0.6445 0.1985 0.0225 0.026 Uiso calc R 1 . . H
C26B 0.5172(3) 0.12169(19) 0.23653(14) 0.0199(7) Uani d . 1 . . C
H26B 0.4525 0.0964 0.2468 0.024 Uiso calc R 1 . . H
C26C 0.5121(3) -0.0996(2) 0.27539(14) 0.0205(7) Uani d . 1 . . C
H26C 0.5792 -0.0681 0.271 0.025 Uiso calc R 1 . . H
C26D 1.1312(3) -0.1744(2) 0.40712(15) 0.0247(8) Uani d . 1 . . C
H26D 1.0524 -0.1966 0.3953 0.03 Uiso calc R 1 . . H
C27A 0.6670(4) -0.0067(2) 0.09175(19) 0.0398(10) Uani d . 1 . . C
H27A 0.7272 -0.0244 0.1103 0.06 Uiso calc R 1 . . H
H27B 0.6238 -0.0447 0.0562 0.06 Uiso calc R 1 . . H
H27C 0.6177 0.0004 0.117 0.06 Uiso calc R 1 . . H
C27B 0.8192(3) 0.1181(2) 0.25245(17) 0.0336(9) Uani d . 1 . . C
H27D 0.8774 0.1491 0.2388 0.05 Uiso calc R 1 . . H
H27E 0.8065 0.0638 0.235 0.05 Uiso calc R 1 . . H
H27F 0.8432 0.1281 0.2939 0.05 Uiso calc R 1 . . H
C27C 0.2042(3) -0.1082(2) 0.24890(17) 0.0325(9) Uani d . 1 . . C
H27G 0.1433 -0.1455 0.2564 0.049 Uiso calc R 1 . . H
H27H 0.188 -0.1104 0.2083 0.049 Uiso calc R 1 . . H
H27I 0.2111 -0.0568 0.2708 0.049 Uiso calc R 1 . . H
C27D 1.3449(3) 0.0108(2) 0.41083(18) 0.0358(10) Uani d . 1 . . C
H27J 1.2856 0.0303 0.3936 0.054 Uiso calc R 1 . . H
H27K 1.3965 0.0077 0.3863 0.054 Uiso calc R 1 . . H
H27L 1.386 0.0454 0.4481 0.054 Uiso calc R 1 . . H
C31A 0.9373(3) 0.26878(19) -0.01782(14) 0.0183(7) Uani d . 1 . . C
C31B 0.3794(3) 0.23526(19) 0.12813(14) 0.0188(7) Uani d . 1 . . C
C31C 0.6471(3) -0.21734(19) 0.37949(13) 0.0167(7) Uani d . 1 . . C
C31D 1.0556(3) -0.2951(2) 0.49070(14) 0.0199(7) Uani d . 1 . . C
C32A 0.9962(3) 0.3251(2) -0.03973(15) 0.0221(7) Uani d . 1 . . C
H32A 1.0011 0.3771 -0.025 0.027 Uiso calc R 1 . . H
C32B 0.3264(3) 0.2901(2) 0.11822(15) 0.0247(8) Uani d . 1 . . C
H32B 0.2953 0.3129 0.1466 0.03 Uiso calc R 1 . . H
C32C 0.7144(3) -0.2628(2) 0.39317(14) 0.0229(8) Uani d . 1 . . C
H32C 0.7578 -0.2776 0.3681 0.028 Uiso calc R 1 . . H
C32D 0.9880(3) -0.3586(2) 0.50176(15) 0.0240(8) Uani d . 1 . . C
H32D 0.9767 -0.4082 0.4785 0.029 Uiso calc R 1 . . H
C33A 1.0476(3) 0.3056(2) -0.08286(15) 0.0256(8) Uani d . 1 . . C
H33A 1.0883 0.3445 -0.097 0.031 Uiso calc R 1 . . H
C33B 0.3185(3) 0.3117(2) 0.06750(15) 0.0261(8) Uani d . 1 . . C
H33B 0.2828 0.3497 0.0619 0.031 Uiso calc R 1 . . H
C33C 0.7193(3) -0.2869(2) 0.44278(15) 0.0250(8) Uani d . 1 . . C
H33C 0.7652 -0.3184 0.4511 0.03 Uiso calc R 1 . . H
C33D 0.9370(3) -0.3501(2) 0.54645(16) 0.0298(9) Uani d . 1 . . C
H33D 0.8893 -0.394 0.5526 0.036 Uiso calc R 1 . . H
C34A 1.0403(3) 0.2292(2) -0.10578(15) 0.0236(8) Uani d . 1 . . C
C34B 0.3616(3) 0.2788(2) 0.02480(15) 0.0219(7) Uani d . 1 . . C
C34C 0.6575(3) -0.2653(2) 0.48048(14) 0.0211(7) Uani d . 1 . . C
C34D 0.9544(3) -0.2788(3) 0.58233(16) 0.0335(10) Uani d . 1 . . C
C35A 0.9801(3) 0.1736(2) -0.08430(15) 0.0234(7) Uani d . 1 . . C
H35A 0.973 0.1214 -0.0998 0.028 Uiso calc R 1 . . H
C35B 0.4101(3) 0.2219(2) 0.03401(15) 0.0246(8) Uani d . 1 . . C
H35B 0.4381 0.1974 0.005 0.03 Uiso calc R 1 . . H
C35C 0.5952(3) -0.2163(2) 0.46820(14) 0.0221(7) Uani d . 1 . . C
H35C 0.5557 -0.1987 0.4944 0.026 Uiso calc R 1 . . H
C35D 1.0192(3) -0.2157(3) 0.57058(16) 0.0336(9) Uani d . 1 . . C
H35D 1.03 -0.1662 0.594 0.04 Uiso calc R 1 . . H
C36A 0.9301(3) 0.19315(19) -0.04068(14) 0.0198(7) Uani d . 1 . . C
H36A 0.8904 0.1542 -0.0263 0.024 Uiso calc R 1 . . H
C36B 0.4185(3) 0.2000(2) 0.08456(14) 0.0212(7) Uani d . 1 . . C
H36B 0.4514 0.1605 0.0895 0.025 Uiso calc R 1 . . H
C36C 0.5896(3) -0.1927(2) 0.41858(14) 0.0198(7) Uani d . 1 . . C
H36C 0.5463 -0.1594 0.4111 0.024 Uiso calc R 1 . . H
C36D 1.0694(3) -0.2230(2) 0.52489(15) 0.0274(8) Uani d . 1 . . C
H36D 1.1129 -0.1787 0.5173 0.033 Uiso calc R 1 . . H
C37A 1.0964(3) 0.2081(2) -0.15229(16) 0.0343(9) Uani d . 1 . . C
H37A 1.1346 0.2545 -0.1618 0.052 Uiso calc R 1 . . H
H37B 1.0401 0.1737 -0.186 0.052 Uiso calc R 1 . . H
H37C 1.1511 0.1824 -0.1393 0.052 Uiso calc R 1 . . H
C37B 0.3565(3) 0.3052(2) -0.02864(16) 0.0317(9) Uani d . 1 . . C
H37D 0.3193 0.3455 -0.0269 0.048 Uiso calc R 1 . . H
H37E 0.3142 0.2621 -0.0614 0.048 Uiso calc R 1 . . H
H37F 0.4326 0.3254 -0.0326 0.048 Uiso calc R 1 . . H
C37C 0.6571(3) -0.2946(2) 0.53295(16) 0.0331(9) Uani d . 1 . . C
H37G 0.7054 -0.3281 0.5346 0.05 Uiso calc R 1 . . H
H37H 0.5806 -0.3234 0.5315 0.05 Uiso calc R 1 . . H
H37I 0.6852 -0.2513 0.5668 0.05 Uiso calc R 1 . . H
C37D 0.9076(4) -0.2705(3) 0.63470(17) 0.0485(13) Uani d . 1 . . C
H37J 0.8639 -0.321 0.6362 0.073 Uiso calc R 1 . . H
H37K 0.8593 -0.237 0.6327 0.073 Uiso calc R 1 . . H
H37L 0.9694 -0.2483 0.669 0.073 Uiso calc R 1 . . H
O1A 0.9307(2) 0.51703(14) 0.08670(11) 0.0319(6) Uani d . 1 . . O
O1B 0.0997(2) 0.24427(17) 0.22686(12) 0.0380(7) Uani d . 1 . . O
O1C 0.74866(19) -0.08874(14) 0.19430(10) 0.0232(5) Uani d . 1 . . O
O1D 1.3778(2) -0.35750(15) 0.36545(10) 0.0276(6) Uani d . 1 . . O
O2A 0.6562(2) 0.35904(14) 0.12002(10) 0.0274(6) Uani d . 1 . . O
O2B 0.2779(2) 0.12048(16) 0.32028(11) 0.0310(6) Uani d . 1 . . O
O2C 0.9300(2) -0.21903(15) 0.28540(11) 0.0296(6) Uani d . 1 . . O
O2D 1.0945(2) -0.52600(15) 0.36482(11) 0.0323(6) Uani d . 1 . . O
O3A 0.6113(3) 0.49184(19) -0.00153(13) 0.0492(9) Uani d . 1 . . O
O3B -0.0171(2) -0.00089(16) 0.18877(12) 0.0359(7) Uani d . 1 . . O
O3C 1.0441(2) 0.03077(16) 0.32850(13) 0.0388(7) Uani d . 1 . . O
O3D 1.3856(2) -0.51004(18) 0.47353(13) 0.0425(8) Uani d . 1 . . O
O4A 0.61673(18) 0.27630(13) -0.03988(9) 0.0191(5) Uani d . 1 . . O
O4B 0.27709(19) 0.02853(14) 0.16623(10) 0.0209(5) Uani d . 1 . . O
O4C 0.87074(19) -0.09210(14) 0.40541(10) 0.0228(5) Uani d . 1 . . O
O4D 1.1838(2) -0.41809(15) 0.52454(10) 0.0242(6) Uani d . 1 . . O
O5A 0.79732(19) 0.38462(14) -0.06084(10) 0.0207(5) Uani d . 1 . . O
O5B 0.1534(2) 0.11241(14) 0.10691(10) 0.0229(5) Uani d . 1 . . O
O5C 0.74901(19) -0.00613(14) 0.34744(10) 0.0217(5) Uani d . 1 . . O
O5D 1.37022(18) -0.29578(14) 0.52267(10) 0.0211(5) Uani d . 1 . . O
P1A 0.86810(7) 0.29695(5) 0.03730(4) 0.01593(17) Uani d . 1 . . P
P2B 0.38580(7) 0.20841(5) 0.19499(4) 0.01696(17) Uani d . 1 . . P
P3C 0.64372(7) -0.18889(5) 0.31314(4) 0.01565(17) Uani d . 1 . . P
P4D 1.13523(7) -0.30956(5) 0.43782(4) 0.01733(17) Uani d . 1 . . P
Re1A 0.742490(10) 0.375516(7) 0.014352(5) 0.01548(4) Uani d . 1 . . Re
Re2B 0.205511(11) 0.116401(8) 0.194413(6) 0.01708(4) Uani d . 1 . . Re
Re3C 0.822697(10) -0.092164(8) 0.318269(5) 0.01607(4) Uani d . 1 . . Re
Re4D 1.258990(11) -0.391199(8) 0.458099(6) 0.01742(4) Uani d . 1 . . Re

loop_
_atom_site_aniso_label
_atom_site_aniso_U_11
_atom_site_aniso_U_22
_atom_site_aniso_U_33
_atom_site_aniso_U_12
_atom_site_aniso_U_13
_atom_site_aniso_U_23
C1A 0.0230(18) 0.0181(18) 0.0227(18) 0.0047(15) 0.0078(15) 0.0035(15)
C1B 0.0253(19) 0.024(2) 0.0205(17) 0.0062(15) 0.0062(15) 0.0051(15)
C1C 0.0166(16) 0.0167(17) 0.0200(17) 0.0060(13) 0.0049(14) 0.0047(14)
C1D 0.0220(18) 0.0179(18) 0.0249(18) 0.0059(14) 0.0085(15) 0.0063(15)
C2A 0.0223(17) 0.0165(17) 0.0225(17) 0.0081(14) 0.0090(15) 0.0044(14)
C2B 0.0153(16) 0.0207(18) 0.0258(19) -0.0004(14) 0.0052(15) 0.0065(15)
C2C 0.0191(17) 0.028(2) 0.0155(16) 0.0048(15) 0.0035(14) 0.0079(15)
C2D 0.0232(18) 0.025(2) 0.0231(18) 0.0055(15) 0.0117(16) 0.0096(16)
C3A 0.029(2) 0.029(2) 0.0244(19) 0.0104(17) 0.0073(16) 0.0086(17)
C3B 0.026(2) 0.026(2) 0.0221(18) 0.0081(16) 0.0076(16) 0.0028(16)
C3C 0.025(2) 0.029(2) 0.0256(19) 0.0079(16) 0.0065(16) 0.0072(17)
C3D 0.0230(19) 0.034(2) 0.028(2) 0.0085(17) 0.0072(16) 0.0120(18)
C4A 0.0200(18) 0.0223(19) 0.0238(18) 0.0007(14) 0.0039(15) 0.0017(15)
C4B 0.035(2) 0.030(2) 0.0252(19) 0.0146(18) 0.0059(17) 0.0005(17)
C4C 0.033(2) 0.031(2) 0.0182(18) 0.0023(17) 0.0033(16) 0.0052(16)
C4D 0.038(2) 0.048(3) 0.036(2) 0.012(2) 0.018(2) 0.022(2)
C5A 0.0178(17) 0.0195(18) 0.0218(17) 0.0056(14) 0.0040(14) 0.0032(15)
C5B 0.0215(17) 0.0143(17) 0.0239(18) 0.0007(14) 0.0046(15) 0.0028(14)
C5C 0.0215(18) 0.0194(18) 0.0190(17) -0.0069(14) 0.0017(14) 0.0018(15)
C5D 0.0239(19) 0.035(2) 0.030(2) 0.0140(17) 0.0132(17) 0.0180(18)
C6A 0.0265(19) 0.028(2) 0.0162(17) 0.0025(16) 0.0065(15) 0.0006(15)
C6B 0.033(2) 0.0208(19) 0.0198(17) 0.0081(16) 0.0063(16) 0.0012(15)
C6C 0.0278(19) 0.026(2) 0.0152(16) 0.0039(16) 0.0061(15) -0.0039(15)
C6D 0.031(2) 0.039(2) 0.0186(18) 0.0094(18) 0.0100(16) 0.0082(17)
C7A 0.0272(19) 0.025(2) 0.0221(18) 0.0089(16) 0.0074(16) 0.0085(16)
C7B 0.0202(18) 0.0207(19) 0.0218(18) -0.0012(14) 0.0026(15) 0.0054(15)
C7C 0.0187(17) 0.0160(17) 0.0232(18) -0.0004(13) 0.0050(15) -0.0007(14)
C7D 0.0209(18) 0.024(2) 0.0262(19) 0.0116(15) 0.0047(15) 0.0058(16)
C8A 0.033(2) 0.043(3) 0.0200(19) -0.0041(18) 0.0100(17) 0.0060(18)
C8B 0.033(2) 0.036(2) 0.0223(19) 0.0070(18) 0.0045(17) 0.0086(17)
C8C 0.032(2) 0.030(2) 0.0251(19) 0.0119(17) 0.0053(17) -0.0049(17)
C8D 0.027(2) 0.031(2) 0.0259(19) 0.0063(17) 0.0052(17) 0.0016(17)
C11A 0.0171(16) 0.0136(17) 0.0238(17) 0.0045(13) 0.0043(14) 0.0038(14)
C11B 0.0234(18) 0.0164(18) 0.0215(17) 0.0080(14) 0.0056(15) 0.0050(14)
C11C 0.0195(17) 0.0177(17) 0.0202(17) 0.0073(14) 0.0078(14) 0.0063(14)
C11D 0.0189(17) 0.0181(18) 0.0185(16) 0.0051(14) 0.0037(14) 0.0048(14)
C12A 0.0167(17) 0.032(2) 0.0255(19) 0.0043(15) 0.0044(15) -0.0025(17)
C12B 0.037(2) 0.021(2) 0.028(2) 0.0044(16) 0.0174(18) 0.0065(16)
C12C 0.028(2) 0.024(2) 0.0264(19) 0.0060(16) 0.0147(16) 0.0071(16)
C12D 0.0191(17) 0.0193(18) 0.0224(17) 0.0045(14) 0.0071(14) 0.0030(15)
C13A 0.0142(17) 0.038(2) 0.033(2) 0.0037(16) 0.0040(16) -0.0026(18)
C13B 0.033(2) 0.0179(19) 0.032(2) 0.0004(16) 0.0112(18) 0.0066(16)
C13C 0.028(2) 0.0174(19) 0.037(2) 0.0022(15) 0.0110(17) 0.0088(17)
C13D 0.0196(18) 0.024(2) 0.0282(19) 0.0049(15) 0.0028(15) 0.0016(16)
C14A 0.0236(19) 0.027(2) 0.0232(19) 0.0077(16) -0.0002(16) -0.0031(16)
C14B 0.034(2) 0.0185(19) 0.0246(19) 0.0087(16) 0.0058(17) 0.0042(16)
C14C 0.0270(19) 0.0182(19) 0.0250(18) 0.0080(15) 0.0020(16) 0.0029(15)
C14D 0.0252(19) 0.023(2) 0.0240(18) 0.0097(15) 0.0023(16) 0.0022(16)
C15A 0.031(2) 0.029(2) 0.0225(19) 0.0048(17) 0.0054(17) 0.0041(17)
C15B 0.034(2) 0.022(2) 0.0228(18) 0.0087(16) 0.0098(16) 0.0036(16)
C15C 0.033(2) 0.027(2) 0.0188(17) 0.0089(16) 0.0087(16) 0.0061(16)
C15D 0.029(2) 0.033(2) 0.0180(17) 0.0077(17) 0.0087(16) 0.0030(16)
C16A 0.0205(18) 0.028(2) 0.0238(18) 0.0031(15) 0.0067(15) 0.0081(16)
C16B 0.0286(19) 0.0181(18) 0.0257(19) 0.0057(15) 0.0095(16) 0.0058(15)
C16C 0.0295(19) 0.0165(18) 0.0231(18) 0.0067(15) 0.0106(16) 0.0098(15)
C16D 0.0189(18) 0.035(2) 0.0221(18) 0.0090(16) 0.0069(15) 0.0088(17)
C17A 0.022(2) 0.063(3) 0.029(2) 0.002(2) -0.0030(18) -0.001(2)
C17B 0.052(3) 0.022(2) 0.033(2) 0.0019(19) 0.012(2) -0.0023(18)
C17C 0.040(2) 0.023(2) 0.034(2) 0.0013(18) 0.0062(19) -0.0007(18)
C17D 0.033(2) 0.047(3) 0.027(2) 0.013(2) -0.0010(18) -0.005(2)
C21A 0.0254(18) 0.0128(16) 0.0159(16) 0.0051(14) 0.0089(14) 0.0034(13)
C21B 0.0207(17) 0.0172(17) 0.0162(16) 0.0049(14) 0.0041(14) 0.0024(14)
C21C 0.0178(16) 0.0198(18) 0.0132(15) 0.0069(13) 0.0041(13) 0.0040(14)
C21D 0.0197(17) 0.0191(18) 0.0177(16) 0.0035(14) 0.0056(14) 0.0049(14)
C22A 0.0239(18) 0.0213(19) 0.0208(17) 0.0046(15) 0.0034(15) 0.0046(15)
C22B 0.0268(19) 0.0226(19) 0.0269(19) 0.0081(15) 0.0094(16) 0.0115(16)
C22C 0.0228(18) 0.0208(19) 0.0231(18) 0.0042(14) 0.0071(15) 0.0086(15)
C22D 0.0214(17) 0.0214(19) 0.0205(17) 0.0070(14) 0.0073(14) 0.0064(15)
C23A 0.041(2) 0.023(2) 0.0229(19) 0.0119(17) 0.0063(17) 0.0102(16)
C23B 0.0244(19) 0.026(2) 0.031(2) 0.0051(16) 0.0099(16) 0.0102(17)
C23C 0.0171(17) 0.026(2) 0.0217(18) 0.0018(14) 0.0036(14) 0.0070(15)
C23D 0.0219(18) 0.024(2) 0.0263(19) 0.0045(15) 0.0090(16) 0.0032(16)
C24A 0.042(2) 0.0165(18) 0.0221(18) 0.0069(16) 0.0142(17) 0.0066(15)
C24B 0.0241(18) 0.0221(19) 0.0225(18) 0.0085(15) 0.0039(15) 0.0033(15)
C24C 0.0204(18) 0.0245(19) 0.0178(17) 0.0058(15) 0.0019(14) 0.0024(15)
C24D 0.035(2) 0.0189(19) 0.0191(17) 0.0069(16) 0.0106(16) 0.0053(15)
C25A 0.0254(19) 0.0210(19) 0.0241(18) 0.0029(15) 0.0104(16) 0.0044(15)
C25B 0.029(2) 0.0191(19) 0.0239(18) 0.0076(15) 0.0068(16) 0.0079(15)
C25C 0.0246(18) 0.0182(18) 0.0226(18) 0.0064(14) 0.0040(15) 0.0071(15)
C25D 0.037(2) 0.021(2) 0.0224(18) 0.0110(17) 0.0023(17) 0.0079(16)
C26A 0.0241(18) 0.0199(18) 0.0207(17) 0.0064(14) 0.0080(15) 0.0052(15)
C26B 0.0212(17) 0.0185(18) 0.0188(17) 0.0042(14) 0.0042(14) 0.0052(14)
C26C 0.0209(17) 0.0208(18) 0.0196(17) 0.0037(14) 0.0074(14) 0.0058(15)
C26D 0.0202(18) 0.026(2) 0.0242(18) 0.0046(15) 0.0010(15) 0.0053(16)
C27A 0.053(3) 0.023(2) 0.044(3) 0.004(2) 0.015(2) 0.017(2)
C27B 0.026(2) 0.033(2) 0.041(2) 0.0105(18) 0.0041(18) 0.011(2)
C27C 0.0215(19) 0.038(2) 0.043(2) 0.0114(17) 0.0075(18) 0.017(2)
C27D 0.043(2) 0.023(2) 0.043(2) 0.0056(18) 0.013(2) 0.0131(19)
C31A 0.0175(16) 0.0188(18) 0.0188(16) 0.0068(13) 0.0051(14) 0.0027(14)
C31B 0.0208(17) 0.0166(17) 0.0204(17) 0.0047(14) 0.0079(14) 0.0065(14)
C31C 0.0170(16) 0.0175(17) 0.0171(16) 0.0029(13) 0.0075(13) 0.0075(14)
C31D 0.0158(16) 0.027(2) 0.0190(17) 0.0077(14) 0.0050(14) 0.0078(15)
C32A 0.0214(18) 0.0155(18) 0.0298(19) 0.0039(14) 0.0113(15) 0.0038(15)
C32B 0.030(2) 0.027(2) 0.0226(18) 0.0147(16) 0.0114(16) 0.0070(16)
C32C 0.0257(19) 0.027(2) 0.0224(18) 0.0130(16) 0.0111(15) 0.0087(16)
C32D 0.0207(18) 0.028(2) 0.0268(19) 0.0103(15) 0.0060(15) 0.0108(16)
C33A 0.0240(19) 0.029(2) 0.0280(19) 0.0081(16) 0.0133(16) 0.0111(17)
C33B 0.032(2) 0.026(2) 0.0274(19) 0.0140(17) 0.0093(17) 0.0129(17)
C33C 0.029(2) 0.026(2) 0.0237(18) 0.0137(16) 0.0066(16) 0.0081(16)
C33D 0.0214(19) 0.042(2) 0.032(2) 0.0095(17) 0.0097(17) 0.0182(19)
C34A 0.0189(17) 0.031(2) 0.0195(17) 0.0081(15) 0.0049(15) 0.0011(16)
C34B 0.0172(17) 0.028(2) 0.0197(17) 0.0039(14) 0.0032(14) 0.0088(15)
C34C 0.0195(17) 0.0230(19) 0.0188(17) 0.0025(14) 0.0031(14) 0.0071(15)
C34D 0.025(2) 0.061(3) 0.0202(19) 0.019(2) 0.0075(16) 0.014(2)
C35A 0.0261(19) 0.0197(19) 0.0229(18) 0.0076(15) 0.0060(15) 0.0010(15)
C35B 0.0276(19) 0.027(2) 0.0210(18) 0.0095(16) 0.0107(16) 0.0049(16)
C35C 0.0180(17) 0.030(2) 0.0188(17) 0.0061(15) 0.0074(14) 0.0054(15)
C35D 0.033(2) 0.043(3) 0.0208(19) 0.0113(19) 0.0057(17) 0.0000(18)
C36A 0.0210(17) 0.0164(17) 0.0211(17) 0.0045(14) 0.0054(14) 0.0040(14)
C36B 0.0246(18) 0.0191(18) 0.0215(17) 0.0086(14) 0.0063(15) 0.0053(15)
C36C 0.0197(17) 0.0216(19) 0.0190(17) 0.0083(14) 0.0054(14) 0.0040(15)
C36D 0.0244(19) 0.031(2) 0.0248(19) 0.0046(16) 0.0079(16) 0.0045(17)
C37A 0.034(2) 0.039(2) 0.028(2) 0.0069(18) 0.0161(18) 0.0003(18)
C37B 0.033(2) 0.044(3) 0.0247(19) 0.0159(19) 0.0096(17) 0.0171(19)
C37C 0.034(2) 0.048(3) 0.029(2) 0.019(2) 0.0122(18) 0.022(2)
C37D 0.040(3) 0.084(4) 0.025(2) 0.017(3) 0.016(2) 0.016(2)
O1A 0.0309(15) 0.0182(14) 0.0353(16) -0.0032(12) 0.0028(13) -0.0002(12)
O1B 0.0466(18) 0.0371(18) 0.0418(17) 0.0256(15) 0.0179(15) 0.0126(14)
O1C 0.0229(13) 0.0252(14) 0.0205(13) 0.0048(11) 0.0032(11) 0.0083(11)
O1D 0.0288(14) 0.0274(15) 0.0270(14) 0.0037(11) 0.0135(12) 0.0075(12)
O2A 0.0309(14) 0.0250(14) 0.0244(13) 0.0035(11) 0.0110(12) 0.0042(11)
O2B 0.0282(14) 0.0356(16) 0.0241(14) -0.0012(12) 0.0053(12) 0.0109(12)
O2C 0.0322(15) 0.0329(16) 0.0286(14) 0.0181(13) 0.0090(12) 0.0070(12)
O2D 0.0315(15) 0.0242(15) 0.0318(15) -0.0051(12) 0.0082(13) 0.0023(13)
O3A 0.058(2) 0.053(2) 0.054(2) 0.0386(18) 0.0160(17) 0.0220(18)
O3B 0.0230(14) 0.0329(16) 0.0472(18) 0.0001(12) 0.0105(13) 0.0084(14)
O3C 0.0218(14) 0.0385(18) 0.0465(18) -0.0060(12) 0.0026(13) 0.0138(15)
O3D 0.0440(18) 0.0439(19) 0.054(2) 0.0264(16) 0.0185(16) 0.0232(16)
O4A 0.0159(12) 0.0191(13) 0.0179(12) 0.0007(9) 0.0022(10) 0.0027(10)
O4B 0.0223(13) 0.0202(13) 0.0180(12) 0.0054(10) 0.0033(10) 0.0026(10)
O4C 0.0238(13) 0.0251(14) 0.0196(12) 0.0061(11) 0.0062(11) 0.0066(11)
O4D 0.0251(13) 0.0313(15) 0.0237(13) 0.0104(11) 0.0123(11) 0.0150(12)
O5A 0.0218(12) 0.0218(13) 0.0165(12) 0.0025(10) 0.0055(10) 0.0048(10)
O5B 0.0241(13) 0.0245(14) 0.0215(12) 0.0074(11) 0.0067(11) 0.0080(11)
O5C 0.0224(13) 0.0204(13) 0.0205(12) 0.0058(10) 0.0048(10) 0.0024(10)
O5D 0.0165(12) 0.0263(14) 0.0185(12) 0.0030(10) 0.0032(10) 0.0069(11)
P1A 0.0161(4) 0.0141(4) 0.0171(4) 0.0036(3) 0.0054(3) 0.0028(3)
P2B 0.0196(4) 0.0145(4) 0.0186(4) 0.0052(3) 0.0080(4) 0.0053(4)
P3C 0.0161(4) 0.0156(4) 0.0167(4) 0.0046(3) 0.0062(3) 0.0053(3)
P4D 0.0156(4) 0.0186(5) 0.0173(4) 0.0033(3) 0.0046(3) 0.0053(4)
Re1A 0.01608(7) 0.01384(7) 0.01584(7) 0.00338(5) 0.00453(5) 0.00303(5)
Re2B 0.01779(7) 0.01613(7) 0.01782(7) 0.00461(5) 0.00594(5) 0.00456(5)
Re3C 0.01509(7) 0.01721(7) 0.01567(7) 0.00346(5) 0.00468(5) 0.00448(5)
Re4D 0.01537(7) 0.01902(7) 0.01927(7) 0.00409(5) 0.00598(5) 0.00770(6)

loop_
_atom_type_symbol
_atom_type_description
_atom_type_scat_dispersion_real
_atom_type_scat_dispersion_imag
_atom_type_scat_source
C C 0.0033 0.0016 'International Tables Vol C Tables 4.2.6.8 and 6.1.1.4'
H H 0 0 'International Tables Vol C Tables 4.2.6.8 and 6.1.1.4'
O O 0.0106 0.006 'International Tables Vol C Tables 4.2.6.8 and 6.1.1.4'
P P 0.1023 0.0942 'International Tables Vol C Tables 4.2.6.8 and 6.1.1.4'
Re Re -1.0185 7.231 'International Tables Vol C Tables 4.2.6.8 and 6.1.1.4'

loop_
_geom_angle_atom_site_label_1
_geom_angle_atom_site_label_2
_geom_angle_atom_site_label_3
_geom_angle
_geom_angle_site_symmetry_1
_geom_angle_site_symmetry_3
O1A C1A Re1A 178.2(3) . .
O1B C1B Re2B 178.8(4) . .
O1C C1C Re3C 178.7(3) . .
O1D C1D Re4D 177.8(3) . .
O2A C2A Re1A 179.4(4) . .
O2B C2B Re2B 178.8(3) . .
O2C C2C Re3C 178.0(3) . .
O2D C2D Re4D 177.9(3) . .
O3A C3A Re1A 173.2(4) . .
O3B C3B Re2B 177.4(3) . .
O3C C3C Re3C 178.2(4) . .
O3D C3D Re4D 172.3(4) . .
C5A C4A H4A1 109.5 . .
C5A C4A H4A2 109.5 . .
H4A1 C4A H4A2 109.5 . .
C5A C4A H4A3 109.5 . .
H4A1 C4A H4A3 109.5 . .
H4A2 C4A H4A3 109.5 . .
C5B C4B H4B1 109.5 . .
C5B C4B H4B2 109.5 . .
H4B1 C4B H4B2 109.5 . .
C5B C4B H4B3 109.5 . .
H4B1 C4B H4B3 109.5 . .
H4B2 C4B H4B3 109.5 . .
C5C C4C H4C1 109.5 . .
C5C C4C H4C2 109.5 . .
H4C1 C4C H4C2 109.5 . .
C5C C4C H4C3 109.5 . .
H4C1 C4C H4C3 109.5 . .
H4C2 C4C H4C3 109.5 . .
C5D C4D H4D1 109.5 . .
C5D C4D H4D2 109.5 . .
H4D1 C4D H4D2 109.5 . .
C5D C4D H4D3 109.5 . .
H4D1 C4D H4D3 109.5 . .
H4D2 C4D H4D3 109.5 . .
O4A C5A C6A 126.2(3) . .
O4A C5A C4A 114.3(3) . .
C6A C5A C4A 119.5(3) . .
O4B C5B C6B 126.5(3) . .
O4B C5B C4B 113.4(3) . .
C6B C5B C4B 120.1(3) . .
O4C C5C C6C 125.4(3) . .
O4C C5C C4C 115.1(3) . .
C6C C5C C4C 119.5(3) . .
O4D C5D C6D 125.9(3) . .
O4D C5D C4D 115.5(4) . .
C6D C5D C4D 118.5(3) . .
C5A C6A C7A 125.7(3) . .
C5A C6A H6A 117.2 . .
C7A C6A H6A 117.2 . .
C5B C6B C7B 126.4(3) . .
C5B C6B H6B 116.8 . .
C7B C6B H6B 116.8 . .
C7C C6C C5C 126.3(3) . .
C7C C6C H6C 116.9 . .
C5C C6C H6C 116.9 . .
C7D C6D C5D 126.0(3) . .
C7D C6D H6D 117 . .
C5D C6D H6D 117 . .
O5A C7A C6A 126.0(3) . .
O5A C7A C8A 115.8(3) . .
C6A C7A C8A 118.2(3) . .
O5B C7B C6B 125.2(3) . .
O5B C7B C8B 114.7(3) . .
C6B C7B C8B 120.1(3) . .
O5C C7C C6C 126.6(3) . .
O5C C7C C8C 113.1(3) . .
C6C C7C C8C 120.3(3) . .
O5D C7D C6D 125.8(4) . .
O5D C7D C8D 115.0(3) . .
C6D C7D C8D 119.2(3) . .
C7A C8A H8A1 109.5 . .
C7A C8A H8A2 109.5 . .
H8A1 C8A H8A2 109.5 . .
C7A C8A H8A3 109.5 . .
H8A1 C8A H8A3 109.5 . .
H8A2 C8A H8A3 109.5 . .
C7B C8B H8B1 109.5 . .
C7B C8B H8B2 109.5 . .
H8B1 C8B H8B2 109.5 . .
C7B C8B H8B3 109.5 . .
H8B1 C8B H8B3 109.5 . .
H8B2 C8B H8B3 109.5 . .
C7C C8C H8C1 109.5 . .
C7C C8C H8C2 109.5 . .
H8C1 C8C H8C2 109.5 . .
C7C C8C H8C3 109.5 . .
H8C1 C8C H8C3 109.5 . .
H8C2 C8C H8C3 109.5 . .
C7D C8D H8D1 109.5 . .
C7D C8D H8D2 109.5 . .
H8D1 C8D H8D2 109.5 . .
C7D C8D H8D3 109.5 . .
H8D1 C8D H8D3 109.5 . .
H8D2 C8D H8D3 109.5 . .
C12A C11A C16A 118.1(3) . .
C12A C11A P1A 123.5(3) . .
C16A C11A P1A 118.3(3) . .
C16B C11B C12B 118.3(3) . .
C16B C11B P2B 121.7(3) . .
C12B C11B P2B 119.7(3) . .
C16C C11C C12C 118.2(3) . .
C16C C11C P3C 121.0(3) . .
C12C C11C P3C 120.6(2) . .
C12D C11D C16D 117.9(3) . .
C12D C11D P4D 124.3(3) . .
C16D C11D P4D 117.8(3) . .
C11A C12A C13A 120.3(3) . .
C11A C12A H12A 119.9 . .
C13A C12A H12A 119.9 . .
C13B C12B C11B 120.7(3) . .
C13B C12B H12B 119.7 . .
C11B C12B H12B 119.7 . .
C13C C12C C11C 120.3(3) . .
C13C C12C H12C 119.8 . .
C11C C12C H12C 119.8 . .
C13D C12D C11D 120.6(3) . .
C13D C12D H12D 119.7 . .
C11D C12D H12D 119.7 . .
C14A C13A C12A 121.6(3) . .
C14A C13A H13A 119.2 . .
C12A C13A H13A 119.2 . .
C12B C13B C14B 121.3(3) . .
C12B C13B H13B 119.4 . .
C14B C13B H13B 119.4 . .
C14C C13C C12C 121.9(3) . .
C14C C13C H13C 119.1 . .
C12C C13C H13C 119.1 . .
C12D C13D C14D 121.3(3) . .
C12D C13D H13D 119.3 . .
C14D C13D H13D 119.3 . .
C13A C14A C15A 117.8(3) . .
C13A C14A C17A 121.0(3) . .
C15A C14A C17A 121.2(3) . .
C15B C14B C13B 117.7(3) . .
C15B C14B C17B 122.0(3) . .
C13B C14B C17B 120.2(4) . .
C13C C14C C15C 117.5(3) . .
C13C C14C C17C 121.4(3) . .
C15C C14C C17C 121.1(3) . .
C13D C14D C15D 117.9(3) . .
C13D C14D C17D 121.7(3) . .
C15D C14D C17D 120.4(3) . .
C16A C15A C14A 121.0(3) . .
C16A C15A H15A 119.5 . .
C14A C15A H15A 119.5 . .
C14B C15B C16B 121.3(3) . .
C14B C15B H15B 119.3 . .
C16B C15B H15B 119.3 . .
C16C C15C C14C 120.8(3) . .
C16C C15C H15C 119.6 . .
C14C C15C H15C 119.6 . .
C16D C15D C14D 120.7(3) . .
C16D C15D H15D 119.7 . .
C14D C15D H15D 119.7 . .
C15A C16A C11A 121.1(3) . .
C15A C16A H16A 119.4 . .
C11A C16A H16A 119.4 . .
C11B C16B C15B 120.7(3) . .
C11B C16B H16B 119.6 . .
C15B C16B H16B 119.6 . .
C15C C16C C11C 121.3(3) . .
C15C C16C H16C 119.4 . .
C11C C16C H16C 119.4 . .
C15D C16D C11D 121.5(3) . .
C15D C16D H16D 119.2 . .
C11D C16D H16D 119.2 . .
C14A C17A H17A 109.5 . .
C14A C17A H17B 109.5 . .
H17A C17A H17B 109.5 . .
C14A C17A H17C 109.5 . .
H17A C17A H17C 109.5 . .
H17B C17A H17C 109.5 . .
C14B C17B H17D 109.5 . .
C14B C17B H17E 109.5 . .
H17D C17B H17E 109.5 . .
C14B C17B H17F 109.5 . .
H17D C17B H17F 109.5 . .
H17E C17B H17F 109.5 . .
C14C C17C H17G 109.5 . .
C14C C17C H17H 109.5 . .
H17G C17C H17H 109.5 . .
C14C C17C H17I 109.5 . .
H17G C17C H17I 109.5 . .
H17H C17C H17I 109.5 . .
C14D C17D H17J 109.5 . .
C14D C17D H17K 109.5 . .
H17J C17D H17K 109.5 . .
C14D C17D H17L 109.5 . .
H17J C17D H17L 109.5 . .
H17K C17D H17L 109.5 . .
C22A C21A C26A 119.0(3) . .
C22A C21A P1A 120.4(3) . .
C26A C21A P1A 120.5(2) . .
C22B C21B C26B 118.3(3) . .
C22B C21B P2B 122.0(3) . .
C26B C21B P2B 119.4(2) . .
C26C C21C C22C 118.0(3) . .
C26C C21C P3C 120.3(2) . .
C22C C21C P3C 121.5(3) . .
C26D C21D C22D 118.5(3) . .
C26D C21D P4D 119.8(3) . .
C22D C21D P4D 121.6(2) . .
C23A C22A C21A 119.7(3) . .
C23A C22A H22A 120.2 . .
C21A C22A H22A 120.2 . .
C23B C22B C21B 120.9(3) . .
C23B C22B H22B 119.5 . .
C21B C22B H22B 119.5 . .
C23C C22C C21C 120.8(3) . .
C23C C22C H22C 119.6 . .
C21C C22C H22C 119.6 . .
C23D C22D C21D 120.5(3) . .
C23D C22D H22D 119.8 . .
C21D C22D H22D 119.8 . .
C22A C23A C24A 121.6(3) . .
C22A C23A H23A 119.2 . .
C24A C23A H23A 119.2 . .
C22B C23B C24B 121.1(3) . .
C22B C23B H23B 119.4 . .
C24B C23B H23B 119.4 . .
C22C C23C C24C 121.3(3) . .
C22C C23C H23C 119.3 . .
C24C C23C H23C 119.3 . .
C22D C23D C24D 121.5(3) . .
C22D C23D H23D 119.2 . .
C24D C23D H23D 119.2 . .
C25A C24A C23A 117.9(3) . .
C25A C24A C27A 120.8(4) . .
C23A C24A C27A 121.3(3) . .
C25B C24B C23B 117.9(3) . .
C25B C24B C27B 121.2(3) . .
C23B C24B C27B 120.9(3) . .
C25C C24C C23C 118.0(3) . .
C25C C24C C27C 121.1(3) . .
C23C C24C C27C 120.9(3) . .
C23D C24D C25D 117.7(3) . .
C23D C24D C27D 121.0(3) . .
C25D C24D C27D 121.3(3) . .
C26A C25A C24A 121.4(3) . .
C26A C25A H25A 119.3 . .
C24A C25A H25A 119.3 . .
C26B C25B C24B 121.2(3) . .
C26B C25B H25B 119.4 . .
C24B C25B H25B 119.4 . .
C24C C25C C26C 121.6(3) . .
C24C C25C H25C 119.2 . .
C26C C25C H25C 119.2 . .
C26D C25D C24D 121.4(3) . .
C26D C25D H25D 119.3 . .
C24D C25D H25D 119.3 . .
C25A C26A C21A 120.3(3) . .
C25A C26A H26A 119.9 . .
C21A C26A H26A 119.9 . .
C25B C26B C21B 120.5(3) . .
C25B C26B H26B 119.7 . .
C21B C26B H26B 119.7 . .
C25C C26C C21C 120.3(3) . .
C25C C26C H26C 119.9 . .
C21C C26C H26C 119.9 . .
C21D C26D C25D 120.4(3) . .
C21D C26D H26D 119.8 . .
C25D C26D H26D 119.8 . .
C24A C27A H27A 109.5 . .
C24A C27A H27B 109.5 . .
H27A C27A H27B 109.5 . .
C24A C27A H27C 109.5 . .
H27A C27A H27C 109.5 . .
H27B C27A H27C 109.5 . .
C24B C27B H27D 109.5 . .
C24B C27B H27E 109.5 . .
H27D C27B H27E 109.5 . .
C24B C27B H27F 109.5 . .
H27D C27B H27F 109.5 . .
H27E C27B H27F 109.5 . .
C24C C27C H27G 109.5 . .
C24C C27C H27H 109.5 . .
H27G C27C H27H 109.5 . .
C24C C27C H27I 109.5 . .
H27G C27C H27I 109.5 . .
H27H C27C H27I 109.5 . .
C24D C27D H27J 109.5 . .
C24D C27D H27K 109.5 . .
H27J C27D H27K 109.5 . .
C24D C27D H27L 109.5 . .
H27J C27D H27L 109.5 . .
H27K C27D H27L 109.5 . .
C36A C31A C32A 118.5(3) . .
C36A C31A P1A 122.6(3) . .
C32A C31A P1A 118.9(3) . .
C36B C31B C32B 117.9(3) . .
C36B C31B P2B 123.0(3) . .
C32B C31B P2B 118.9(2) . .
C32C C31C C36C 118.2(3) . .
C32C C31C P3C 118.5(2) . .
C36C C31C P3C 123.1(2) . .
C36D C31D C32D 118.5(3) . .
C36D C31D P4D 122.0(3) . .
C32D C31D P4D 119.1(3) . .
C33A C32A C31A 120.6(3) . .
C33A C32A H32A 119.7 . .
C31A C32A H32A 119.7 . .
C33B C32B C31B 120.9(3) . .
C33B C32B H32B 119.5 . .
C31B C32B H32B 119.5 . .
C33C C32C C31C 121.0(3) . .
C33C C32C H32C 119.5 . .
C31C C32C H32C 119.5 . .
C33D C32D C31D 120.6(4) . .
C33D C32D H32D 119.7 . .
C31D C32D H32D 119.7 . .
C32A C33A C34A 120.8(3) . .
C32A C33A H33A 119.6 . .
C34A C33A H33A 119.6 . .
C34B C33B C32B 121.2(3) . .
C34B C33B H33B 119.4 . .
C32B C33B H33B 119.4 . .
C32C C33C C34C 120.5(3) . .
C32C C33C H33C 119.7 . .
C34C C33C H33C 119.7 . .
C32D C33D C34D 121.3(4) . .
C32D C33D H33D 119.4 . .
C34D C33D H33D 119.4 . .
C35A C34A C33A 118.1(3) . .
C35A C34A C37A 121.1(3) . .
C33A C34A C37A 120.8(3) . .
C33B C34B C35B 117.6(3) . .
C33B C34B C37B 120.4(3) . .
C35B C34B C37B 122.0(3) . .
C33C C34C C35C 118.2(3) . .
C33C C34C C37C 121.0(3) . .
C35C C34C C37C 120.8(3) . .
C35D C34D C33D 118.1(3) . .
C35D C34D C37D 120.8(4) . .
C33D C34D C37D 121.1(4) . .
C36A C35A C34A 121.1(3) . .
C36A C35A H35A 119.4 . .
C34A C35A H35A 119.4 . .
C36B C35B C34B 121.6(3) . .
C36B C35B H35B 119.2 . .
C34B C35B H35B 119.2 . .
C36C C35C C34C 121.2(3) . .
C36C C35C H35C 119.4 . .
C34C C35C H35C 119.4 . .
C34D C35D C36D 121.4(4) . .
C34D C35D H35D 119.3 . .
C36D C35D H35D 119.3 . .
C35A C36A C31A 120.9(3) . .
C35A C36A H36A 119.6 . .
C31A C36A H36A 119.6 . .
C35B C36B C31B 120.7(3) . .
C35B C36B H36B 119.7 . .
C31B C36B H36B 119.7 . .
C35C C36C C31C 120.6(3) . .
C35C C36C H36C 119.7 . .
C31C C36C H36C 119.7 . .
C31D C36D C35D 120.1(4) . .
C31D C36D H36D 120 . .
C35D C36D H36D 120 . .
C34A C37A H37A 109.5 . .
C34A C37A H37B 109.5 . .
H37A C37A H37B 109.5 . .
C34A C37A H37C 109.5 . .
H37A C37A H37C 109.5 . .
H37B C37A H37C 109.5 . .
C34B C37B H37D 109.5 . .
C34B C37B H37E 109.5 . .
H37D C37B H37E 109.5 . .
C34B C37B H37F 109.5 . .
H37D C37B H37F 109.5 . .
H37E C37B H37F 109.5 . .
C34C C37C H37G 109.5 . .
C34C C37C H37H 109.5 . .
H37G C37C H37H 109.5 . .
C34C C37C H37I 109.5 . .
H37G C37C H37I 109.5 . .
H37H C37C H37I 109.5 . .
C34D C37D H37J 109.5 . .
C34D C37D H37K 109.5 . .
H37J C37D H37K 109.5 . .
C34D C37D H37L 109.5 . .
H37J C37D H37L 109.5 . .
H37K C37D H37L 109.5 . .
C5A O4A Re1A 128.3(2) . .
C5B O4B Re2B 127.5(2) . .
C5C O4C Re3C 128.5(2) . .
C5D O4D Re4D 128.1(2) . .
C7A O5A Re1A 129.0(2) . .
C7B O5B Re2B 128.8(2) . .
C7C O5C Re3C 127.4(2) . .
C7D O5D Re4D 128.8(2) . .
C31A P1A C21A 104.27(15) . .
C31A P1A C11A 106.16(15) . .
C21A P1A C11A 101.67(15) . .
C31A P1A Re1A 114.94(11) . .
C21A P1A Re1A 117.84(11) . .
C11A P1A Re1A 110.58(11) . .
C31B P2B C21B 104.48(14) . .
C31B P2B C11B 102.88(15) . .
C21B P2B C11B 101.10(15) . .
C31B P2B Re2B 111.71(11) . .
C21B P2B Re2B 117.72(12) . .
C11B P2B Re2B 117.10(11) . .
C31C P3C C21C 105.25(14) . .
C31C P3C C11C 102.45(15) . .
C21C P3C C11C 101.96(15) . .
C31C P3C Re3C 111.33(11) . .
C21C P3C Re3C 117.88(12) . .
C11C P3C Re3C 116.26(10) . .
C11D P4D C31D 106.79(15) . .
C11D P4D C21D 101.26(15) . .
C31D P4D C21D 104.98(16) . .
C11D P4D Re4D 111.35(11) . .
C31D P4D Re4D 112.74(11) . .
C21D P4D Re4D 118.53(11) . .
C2A Re1A C1A 88.85(15) . .
C2A Re1A C3A 89.91(14) . .
C1A Re1A C3A 86.66(15) . .
C2A Re1A O5A 178.36(13) . .
C1A Re1A O5A 92.72(12) . .
C3A Re1A O5A 89.71(12) . .
C2A Re1A O4A 93.89(12) . .
C1A Re1A O4A 176.86(11) . .
C3A Re1A O4A 94.86(13) . .
O5A Re1A O4A 84.55(9) . .
C2A Re1A P1A 89.64(10) . .
C1A Re1A P1A 87.79(10) . .
C3A Re1A P1A 174.45(12) . .
O5A Re1A P1A 90.89(6) . .
O4A Re1A P1A 90.69(7) . .
C2B Re2B C1B 89.40(14) . .
C2B Re2B C3B 88.54(15) . .
C1B Re2B C3B 89.77(15) . .
C2B Re2B O5B 179.47(13) . .
C1B Re2B O5B 90.97(12) . .
C3B Re2B O5B 91.08(12) . .
C2B Re2B O4B 94.05(12) . .
C1B Re2B O4B 176.42(12) . .
C3B Re2B O4B 91.26(12) . .
O5B Re2B O4B 85.58(9) . .
C2B Re2B P2B 93.78(10) . .
C1B Re2B P2B 92.59(11) . .
C3B Re2B P2B 176.71(10) . .
O5B Re2B P2B 86.59(7) . .
O4B Re2B P2B 86.25(7) . .
C1C Re3C C2C 90.66(13) . .
C1C Re3C C3C 88.75(15) . .
C2C Re3C C3C 90.52(15) . .
C1C Re3C O5C 93.01(11) . .
C2C Re3C O5C 176.20(11) . .
C3C Re3C O5C 90.56(13) . .
C1C Re3C O4C 178.47(11) . .
C2C Re3C O4C 90.85(11) . .
C3C Re3C O4C 91.43(13) . .
O5C Re3C O4C 85.48(9) . .
C1C Re3C P3C 93.17(10) . .
C2C Re3C P3C 91.14(11) . .
C3C Re3C P3C 177.44(11) . .
O5C Re3C P3C 87.66(7) . .
O4C Re3C P3C 86.60(7) . .
C1D Re4D C2D 86.65(15) . .
C1D Re4D C3D 89.38(14) . .
C2D Re4D C3D 86.17(16) . .
C1D Re4D O5D 94.04(12) . .
C2D Re4D O5D 177.74(12) . .
C3D Re4D O5D 95.99(13) . .
C1D Re4D O4D 176.85(12) . .
C2D Re4D O4D 94.54(12) . .
C3D Re4D O4D 87.79(12) . .
O5D Re4D O4D 84.88(9) . .
C1D Re4D P4D 92.19(10) . .
C2D Re4D P4D 89.34(11) . .
C3D Re4D P4D 175.15(12) . .
O5D Re4D P4D 88.48(7) . .
O4D Re4D P4D 90.74(7) . .

loop_
_geom_bond_atom_site_label_1
_geom_bond_atom_site_label_2
_geom_bond_site_symmetry_2
_geom_bond_distance
C1A O1A . 1.135(4)
C1A Re1A . 1.919(4)
C1B O1B . 1.151(4)
C1B Re2B . 1.913(3)
C1C O1C . 1.159(4)
C1C Re3C . 1.899(3)
C1D O1D . 1.152(4)
C1D Re4D . 1.908(3)
C2A O2A . 1.153(4)
C2A Re1A . 1.912(3)
C2B O2B . 1.160(4)
C2B Re2B . 1.902(4)
C2C O2C . 1.152(4)
C2C Re3C . 1.911(3)
C2D O2D . 1.145(4)
C2D Re4D . 1.912(4)
C3A O3A . 1.146(4)
C3A Re1A . 1.947(4)
C3B O3B . 1.134(4)
C3B Re2B . 1.952(4)
C3C O3C . 1.143(4)
C3C Re3C . 1.955(4)
C3D O3D . 1.155(4)
C3D Re4D . 1.939(4)
C4A C5A . 1.506(5)
C4A H4A1 . 0.98
C4A H4A2 . 0.98
C4A H4A3 . 0.98
C4B C5B . 1.502(5)
C4B H4B1 . 0.98
C4B H4B2 . 0.98
C4B H4B3 . 0.98
C4C C5C . 1.504(5)
C4C H4C1 . 0.98
C4C H4C2 . 0.98
C4C H4C3 . 0.98
C4D C5D . 1.504(5)
C4D H4D1 . 0.98
C4D H4D2 . 0.98
C4D H4D3 . 0.98
C5A O4A . 1.282(4)
C5A C6A . 1.389(5)
C5B O4B . 1.284(4)
C5B C6B . 1.385(5)
C5C O4C . 1.270(4)
C5C C6C . 1.398(5)
C5D O4D . 1.273(4)
C5D C6D . 1.400(5)
C6A C7A . 1.389(5)
C6A H6A . 0.95
C6B C7B . 1.400(5)
C6B H6B . 0.95
C6C C7C . 1.385(5)
C6C H6C . 0.95
C6D C7D . 1.385(5)
C6D H6D . 0.95
C7A O5A . 1.267(4)
C7A C8A . 1.513(5)
C7B O5B . 1.278(4)
C7B C8B . 1.503(5)
C7C O5C . 1.282(4)
C7C C8C . 1.511(5)
C7D O5D . 1.277(4)
C7D C8D . 1.502(5)
C8A H8A1 . 0.98
C8A H8A2 . 0.98
C8A H8A3 . 0.98
C8B H8B1 . 0.98
C8B H8B2 . 0.98
C8B H8B3 . 0.98
C8C H8C1 . 0.98
C8C H8C2 . 0.98
C8C H8C3 . 0.98
C8D H8D1 . 0.98
C8D H8D2 . 0.98
C8D H8D3 . 0.98
C11A C12A . 1.381(5)
C11A C16A . 1.396(4)
C11A P1A . 1.829(4)
C11B C16B . 1.388(4)
C11B C12B . 1.394(5)
C11B P2B . 1.834(4)
C11C C16C . 1.391(4)
C11C C12C . 1.392(5)
C11C P3C . 1.829(3)
C11D C12D . 1.391(4)
C11D C16D . 1.401(4)
C11D P4D . 1.818(3)
C12A C13A . 1.393(5)
C12A H12A . 0.95
C12B C13B . 1.386(5)
C12B H12B . 0.95
C12C C13C . 1.387(5)
C12C H12C . 0.95
C12D C13D . 1.383(5)
C12D H12D . 0.95
C13A C14A . 1.377(5)
C13A H13A . 0.95
C13B C14B . 1.392(5)
C13B H13B . 0.95
C13C C14C . 1.384(5)
C13C H13C . 0.95
C13D C14D . 1.392(5)
C13D H13D . 0.95
C14A C15A . 1.390(5)
C14A C17A . 1.508(5)
C14B C15B . 1.390(5)
C14B C17B . 1.502(5)
C14C C15C . 1.405(5)
C14C C17C . 1.503(5)
C14D C15D . 1.401(5)
C14D C17D . 1.511(5)
C15A C16A . 1.373(5)
C15A H15A . 0.95
C15B C16B . 1.388(5)
C15B H15B . 0.95
C15C C16C . 1.379(5)
C15C H15C . 0.95
C15D C16D . 1.367(5)
C15D H15D . 0.95
C16A H16A . 0.95
C16B H16B . 0.95
C16C H16C . 0.95
C16D H16D . 0.95
C17A H17A . 0.98
C17A H17B . 0.98
C17A H17C . 0.98
C17B H17D . 0.98
C17B H17E . 0.98
C17B H17F . 0.98
C17C H17G . 0.98
C17C H17H . 0.98
C17C H17I . 0.98
C17D H17J . 0.98
C17D H17K . 0.98
C17D H17L . 0.98
C21A C22A . 1.399(5)
C21A C26A . 1.398(5)
C21A P1A . 1.822(3)
C21B C22B . 1.391(5)
C21B C26B . 1.397(4)
C21B P2B . 1.833(3)
C21C C26C . 1.401(4)
C21C C22C . 1.402(4)
C21C P3C . 1.824(3)
C21D C26D . 1.389(5)
C21D C22D . 1.398(5)
C21D P4D . 1.820(3)
C22A C23A . 1.388(5)
C22A H22A . 0.95
C22B C23B . 1.385(5)
C22B H22B . 0.95
C22C C23C . 1.385(5)
C22C H22C . 0.95
C22D C23D . 1.382(5)
C22D H22D . 0.95
C23A C24A . 1.395(5)
C23A H23A . 0.95
C23B C24B . 1.395(5)
C23B H23B . 0.95
C23C C24C . 1.393(5)
C23C H23C . 0.95
C23D C24D . 1.389(5)
C23D H23D . 0.95
C24A C25A . 1.391(5)
C24A C27A . 1.506(5)
C24B C25B . 1.392(5)
C24B C27B . 1.507(5)
C24C C25C . 1.383(5)
C24C C27C . 1.505(5)
C24D C25D . 1.392(5)
C24D C27D . 1.506(5)
C25A C26A . 1.381(5)
C25A H25A . 0.95
C25B C26B . 1.391(4)
C25B H25B . 0.95
C25C C26C . 1.396(4)
C25C H25C . 0.95
C25D C26D . 1.389(5)
C25D H25D . 0.95
C26A H26A . 0.95
C26B H26B . 0.95
C26C H26C . 0.95
C26D H26D . 0.95
C27A H27A . 0.98
C27A H27B . 0.98
C27A H27C . 0.98
C27B H27D . 0.98
C27B H27E . 0.98
C27B H27F . 0.98
C27C H27G . 0.98
C27C H27H . 0.98
C27C H27I . 0.98
C27D H27J . 0.98
C27D H27K . 0.98
C27D H27L . 0.98
C31A C36A . 1.387(5)
C31A C32A . 1.398(4)
C31A P1A . 1.820(3)
C31B C36B . 1.388(4)
C31B C32B . 1.392(4)
C31B P2B . 1.817(3)
C31C C32C . 1.391(4)
C31C C36C . 1.393(4)
C31C P3C . 1.821(3)
C31D C36D . 1.391(5)
C31D C32D . 1.392(5)
C31D P4D . 1.820(3)
C32A C33A . 1.390(4)
C32A H32A . 0.95
C32B C33B . 1.388(5)
C32B H32B . 0.95
C32C C33C . 1.386(5)
C32C H32C . 0.95
C32D C33D . 1.387(5)
C32D H32D . 0.95
C33A C34A . 1.399(5)
C33A H33A . 0.95
C33B C34B . 1.387(5)
C33B H33B . 0.95
C33C C34C . 1.392(5)
C33C H33C . 0.95
C33D C34D . 1.387(6)
C33D H33D . 0.95
C34A C35A . 1.389(5)
C34A C37A . 1.504(4)
C34B C35B . 1.388(5)
C34B C37B . 1.498(4)
C34C C35C . 1.391(5)
C34C C37C . 1.508(4)
C34D C35D . 1.380(6)
C34D C37D . 1.523(5)
C35A C36A . 1.386(4)
C35A H35A . 0.95
C35B C36B . 1.386(5)
C35B H35B . 0.95
C35C C36C . 1.381(4)
C35C H35C . 0.95
C35D C36D . 1.401(5)
C35D H35D . 0.95
C36A H36A . 0.95
C36B H36B . 0.95
C36C H36C . 0.95
C36D H36D . 0.95
C37A H37A . 0.98
C37A H37B . 0.98
C37A H37C . 0.98
C37B H37D . 0.98
C37B H37E . 0.98
C37B H37F . 0.98
C37C H37G . 0.98
C37C H37H . 0.98
C37C H37I . 0.98
C37D H37J . 0.98
C37D H37K . 0.98
C37D H37L . 0.98
O4A Re1A . 2.132(2)
O4B Re2B . 2.128(2)
O4C Re3C . 2.130(2)
O4D Re4D . 2.136(2)
O5A Re1A . 2.132(2)
O5B Re2B . 2.126(2)
O5C Re3C . 2.126(2)
O5D Re4D . 2.125(2)
P1A Re1A . 2.4850(10)
P2B Re2B . 2.5016(11)
P3C Re3C . 2.4991(11)
P4D Re4D . 2.4991(10)

loop_
_geom_hbond_atom_site_label_D
_geom_hbond_atom_site_label_H
_geom_hbond_atom_site_label_A
_geom_hbond_distance_DH
_geom_hbond_distance_HA
_geom_hbond_distance_DA
_geom_hbond_angle_DHA
_geom_hbond_site_symmetry_A
C22D H22D O5D 0.95 2.42 3.232(4) 142.9 .
C26A H26A O4A 0.95 2.36 3.201(4) 147.7 .

loop_
_geom_torsion_atom_site_label_1
_geom_torsion_atom_site_label_2
_geom_torsion_atom_site_label_3
_geom_torsion_atom_site_label_4
_geom_torsion
_geom_torsion_site_symmetry_1
_geom_torsion_site_symmetry_2
_geom_torsion_site_symmetry_3
_geom_torsion_site_symmetry_4
O4A C5A C6A C7A 2.0(6) . . . .
C4A C5A C6A C7A 179.8(3) . . . .
O4B C5B C6B C7B 0.7(6) . . . .
C4B C5B C6B C7B -178.3(3) . . . .
O4C C5C C6C C7C 0.7(6) . . . .
C4C C5C C6C C7C -179.8(3) . . . .
O4D C5D C6D C7D -0.3(6) . . . .
C4D C5D C6D C7D 178.7(3) . . . .
C5A C6A C7A O5A -1.6(6) . . . .
C5A C6A C7A C8A 178.3(3) . . . .
C5B C6B C7B O5B 0.6(6) . . . .
C5B C6B C7B C8B 179.2(4) . . . .
C5C C6C C7C O5C -0.7(6) . . . .
C5C C6C C7C C8C 179.1(3) . . . .
C5D C6D C7D O5D -2.6(6) . . . .
C5D C6D C7D C8D 179.9(3) . . . .
C16A C11A C12A C13A 1.0(5) . . . .
P1A C11A C12A C13A 177.3(3) . . . .
C16B C11B C12B C13B 0.1(5) . . . .
P2B C11B C12B C13B -174.2(3) . . . .
C16C C11C C12C C13C 0.1(5) . . . .
P3C C11C C12C C13C 175.6(3) . . . .
C16D C11D C12D C13D 1.4(5) . . . .
P4D C11D C12D C13D -178.9(3) . . . .
C11A C12A C13A C14A 0.1(6) . . . .
C11B C12B C13B C14B 0.3(6) . . . .
C11C C12C C13C C14C -0.5(6) . . . .
C11D C12D C13D C14D 0.2(6) . . . .
C12A C13A C14A C15A -0.5(6) . . . .
C12A C13A C14A C17A 178.9(4) . . . .
C12B C13B C14B C15B -0.8(6) . . . .
C12B C13B C14B C17B 179.0(4) . . . .
C12C C13C C14C C15C 0.5(5) . . . .
C12C C13C C14C C17C 179.5(3) . . . .
C12D C13D C14D C15D -1.7(5) . . . .
C12D C13D C14D C17D 178.1(4) . . . .
C13A C14A C15A C16A -0.1(6) . . . .
C17A C14A C15A C16A -179.5(4) . . . .
C13B C14B C15B C16B 0.8(5) . . . .
C17B C14B C15B C16B -179.0(3) . . . .
C13C C14C C15C C16C -0.2(5) . . . .
C17C C14C C15C C16C -179.2(3) . . . .
C13D C14D C15D C16D 1.6(6) . . . .
C17D C14D C15D C16D -178.2(4) . . . .
C14A C15A C16A C11A 1.2(6) . . . .
C12A C11A C16A C15A -1.6(5) . . . .
P1A C11A C16A C15A -178.1(3) . . . .
C12B C11B C16B C15B 0.0(5) . . . .
P2B C11B C16B C15B 174.2(3) . . . .
C14B C15B C16B C11B -0.5(5) . . . .
C14C C15C C16C C11C -0.2(5) . . . .
C12C C11C C16C C15C 0.2(5) . . . .
P3C C11C C16C C15C -175.3(3) . . . .
C14D C15D C16D C11D 0.0(6) . . . .
C12D C11D C16D C15D -1.5(5) . . . .
P4D C11D C16D C15D 178.8(3) . . . .
C26A C21A C22A C23A 0.9(5) . . . .
P1A C21A C22A C23A -177.2(3) . . . .
C26B C21B C22B C23B 0.1(5) . . . .
P2B C21B C22B C23B 173.8(3) . . . .
C26C C21C C22C C23C -0.9(5) . . . .
P3C C21C C22C C23C -176.3(3) . . . .
C26D C21D C22D C23D 0.1(5) . . . .
P4D C21D C22D C23D 179.2(3) . . . .
C21A C22A C23A C24A -0.5(5) . . . .
C21B C22B C23B C24B -0.4(6) . . . .
C21C C22C C23C C24C 0.9(5) . . . .
C21D C22D C23D C24D -0.3(5) . . . .
C22A C23A C24A C25A -0.3(5) . . . .
C22A C23A C24A C27A -179.6(3) . . . .
C22B C23B C24B C25B 0.6(6) . . . .
C22B C23B C24B C27B -179.7(3) . . . .
C22C C23C C24C C25C -0.2(5) . . . .
C22C C23C C24C C27C 179.0(3) . . . .
C22D C23D C24D C25D 0.1(5) . . . .
C22D C23D C24D C27D -179.7(3) . . . .
C23A C24A C25A C26A 0.6(5) . . . .
C27A C24A C25A C26A -180.0(3) . . . .
C23B C24B C25B C26B -0.4(5) . . . .
C27B C24B C25B C26B 179.8(3) . . . .
C23C C24C C25C C26C -0.5(5) . . . .
C27C C24C C25C C26C -179.8(3) . . . .
C23D C24D C25D C26D 0.4(5) . . . .
C27D C24D C25D C26D -179.8(3) . . . .
C24A C25A C26A C21A -0.3(5) . . . .
C22A C21A C26A C25A -0.5(5) . . . .
P1A C21A C26A C25A 177.6(3) . . . .
C24B C25B C26B C21B 0.1(5) . . . .
C22B C21B C26B C25B 0.1(5) . . . .
P2B C21B C26B C25B -173.9(3) . . . .
C24C C25C C26C C21C 0.5(5) . . . .
C22C C21C C26C C25C 0.2(5) . . . .
P3C C21C C26C C25C 175.6(3) . . . .
C22D C21D C26D C25D 0.4(5) . . . .
P4D C21D C26D C25D -178.7(3) . . . .
C24D C25D C26D C21D -0.6(5) . . . .
C36A C31A C32A C33A -0.9(5) . . . .
P1A C31A C32A C33A -178.3(3) . . . .
C36B C31B C32B C33B -3.4(5) . . . .
P2B C31B C32B C33B -179.3(3) . . . .
C36C C31C C32C C33C 3.8(5) . . . .
P3C C31C C32C C33C -179.3(3) . . . .
C36D C31D C32D C33D -1.0(5) . . . .
P4D C31D C32D C33D 172.1(3) . . . .
C31A C32A C33A C34A 0.9(5) . . . .
C31B C32B C33B C34B 0.9(6) . . . .
C31C C32C C33C C34C -0.7(6) . . . .
C31D C32D C33D C34D -2.0(5) . . . .
C32A C33A C34A C35A 0.2(5) . . . .
C32A C33A C34A C37A -179.7(3) . . . .
C32B C33B C34B C35B 1.8(6) . . . .
C32B C33B C34B C37B -177.4(4) . . . .
C32C C33C C34C C35C -2.9(6) . . . .
C32C C33C C34C C37C 176.6(4) . . . .
C32D C33D C34D C35D 3.4(6) . . . .
C32D C33D C34D C37D -173.9(3) . . . .
C33A C34A C35A C36A -1.1(5) . . . .
C37A C34A C35A C36A 178.8(3) . . . .
C33B C34B C35B C36B -1.9(5) . . . .
C37B C34B C35B C36B 177.3(4) . . . .
C33C C34C C35C C36C 3.4(5) . . . .
C37C C34C C35C C36C -176.1(4) . . . .
C33D C34D C35D C36D -2.0(6) . . . .
C37D C34D C35D C36D 175.4(4) . . . .
C34A C35A C36A C31A 1.1(5) . . . .
C32A C31A C36A C35A 0.0(5) . . . .
P1A C31A C36A C35A 177.3(3) . . . .
C34B C35B C36B C31B -0.7(6) . . . .
C32B C31B C36B C35B 3.3(5) . . . .
P2B C31B C36B C35B 179.0(3) . . . .
C34C C35C C36C C31C -0.3(5) . . . .
C32C C31C C36C C35C -3.3(5) . . . .
P3C C31C C36C C35C 179.9(3) . . . .
C32D C31D C36D C35D 2.3(5) . . . .
P4D C31D C36D C35D -170.5(3) . . . .
C34D C35D C36D C31D -0.8(6) . . . .
C6A C5A O4A Re1A 2.8(5) . . . .
C4A C5A O4A Re1A -175.2(2) . . . .
C6B C5B O4B Re2B -2.1(5) . . . .
C4B C5B O4B Re2B 177.0(2) . . . .
C6C C5C O4C Re3C -5.3(5) . . . .
C4C C5C O4C Re3C 175.2(2) . . . .
C6D C5D O4D Re4D 6.7(5) . . . .
C4D C5D O4D Re4D -172.4(2) . . . .
C6A C7A O5A Re1A -3.4(5) . . . .
C8A C7A O5A Re1A 176.6(2) . . . .
C6B C7B O5B Re2B -0.4(5) . . . .
C8B C7B O5B Re2B -178.9(2) . . . .
C6C C7C O5C Re3C 5.2(5) . . . .
C8C C7C O5C Re3C -174.6(2) . . . .
C6D C7D O5D Re4D -1.4(5) . . . .
C8D C7D O5D Re4D 176.3(2) . . . .
C36A C31A P1A C21A 5.3(3) . . . .
C32A C31A P1A C21A -177.4(3) . . . .
C36A C31A P1A C11A 112.2(3) . . . .
C32A C31A P1A C11A -70.5(3) . . . .
C36A C31A P1A Re1A -125.2(3) . . . .
C32A C31A P1A Re1A 52.1(3) . . . .
C22A C21A P1A C31A 67.9(3) . . . .
C26A C21A P1A C31A -110.1(3) . . . .
C22A C21A P1A C11A -42.3(3) . . . .
C26A C21A P1A C11A 139.6(3) . . . .
C22A C21A P1A Re1A -163.3(2) . . . .
C26A C21A P1A Re1A 18.6(3) . . . .
C12A C11A P1A C31A 19.7(3) . . . .
C16A C11A P1A C31A -164.0(3) . . . .
C12A C11A P1A C21A 128.4(3) . . . .
C16A C11A P1A C21A -55.2(3) . . . .
C12A C11A P1A Re1A -105.6(3) . . . .
C16A C11A P1A Re1A 70.7(3) . . . .
C36B C31B P2B C21B 32.1(3) . . . .
C32B C31B P2B C21B -152.3(3) . . . .
C36B C31B P2B C11B 137.3(3) . . . .
C32B C31B P2B C11B -47.1(3) . . . .
C36B C31B P2B Re2B -96.2(3) . . . .
C32B C31B P2B Re2B 79.4(3) . . . .
C22B C21B P2B C31B 36.9(3) . . . .
C26B C21B P2B C31B -149.5(3) . . . .
C22B C21B P2B C11B -69.7(3) . . . .
C26B C21B P2B C11B 104.0(3) . . . .
C22B C21B P2B Re2B 161.4(3) . . . .
C26B C21B P2B Re2B -24.9(3) . . . .
C16B C11B P2B C31B 143.7(3) . . . .
C12B C11B P2B C31B -42.2(3) . . . .
C16B C11B P2B C21B -108.5(3) . . . .
C12B C11B P2B C21B 65.6(3) . . . .
C16B C11B P2B Re2B 20.8(3) . . . .
C12B C11B P2B Re2B -165.1(2) . . . .
C32C C31C P3C C21C 159.6(3) . . . .
C36C C31C P3C C21C -23.6(3) . . . .
C32C C31C P3C C11C 53.3(3) . . . .
C36C C31C P3C C11C -129.9(3) . . . .
C32C C31C P3C Re3C -71.6(3) . . . .
C36C C31C P3C Re3C 105.2(3) . . . .
C26C C21C P3C C31C 140.3(3) . . . .
C22C C21C P3C C31C -44.3(3) . . . .
C26C C21C P3C C11C -113.0(3) . . . .
C22C C21C P3C C11C 62.3(3) . . . .
C26C C21C P3C Re3C 15.5(3) . . . .
C22C C21C P3C Re3C -169.1(2) . . . .
C16C C11C P3C C31C -152.3(3) . . . .
C12C C11C P3C C31C 32.3(3) . . . .
C16C C11C P3C C21C 98.9(3) . . . .
C12C C11C P3C C21C -76.5(3) . . . .
C16C C11C P3C Re3C -30.7(3) . . . .
C12C C11C P3C Re3C 153.9(2) . . . .
C12D C11D P4D C31D 1.0(3) . . . .
C16D C11D P4D C31D -179.3(3) . . . .
C12D C11D P4D C21D -108.6(3) . . . .
C16D C11D P4D C21D 71.1(3) . . . .
C12D C11D P4D Re4D 124.5(3) . . . .
C16D C11D P4D Re4D -55.8(3) . . . .
C36D C31D P4D C11D -120.3(3) . . . .
C32D C31D P4D C11D 66.9(3) . . . .
C36D C31D P4D C21D -13.3(3) . . . .
C32D C31D P4D C21D 173.9(3) . . . .
C36D C31D P4D Re4D 117.1(3) . . . .
C32D C31D P4D Re4D -55.7(3) . . . .
C26D C21D P4D C11D 43.3(3) . . . .
C22D C21D P4D C11D -135.8(3) . . . .
C26D C21D P4D C31D -67.7(3) . . . .
C22D C21D P4D C31D 113.2(3) . . . .
C26D C21D P4D Re4D 165.3(2) . . . .
C22D C21D P4D Re4D -13.8(3) . . . .
O2A C2A Re1A C1A 15E1(10) . . . .
O2A C2A Re1A C3A 7E1(3) . . . .
O2A C2A Re1A O5A -1E1(3) . . . .
O2A C2A Re1A O4A -3E1(3) . . . .
O2A C2A Re1A P1A -12E1(3) . . . .
O1A C1A Re1A C2A -137(10) . . . .
O1A C1A Re1A C3A -47(10) . . . .
O1A C1A Re1A O5A 42(10) . . . .
O1A C1A Re1A O4A 72(11) . . . .
O1A C1A Re1A P1A 133(10) . . . .
O3A C3A Re1A C2A 68(3) . . . .
O3A C3A Re1A C1A -21(3) . . . .
O3A C3A Re1A O5A -114(3) . . . .
O3A C3A Re1A O4A 161(3) . . . .
O3A C3A Re1A P1A -18(4) . . . .
C7A O5A Re1A C2A -13(4) . . . .
C7A O5A Re1A C1A -176.2(3) . . . .
C7A O5A Re1A C3A -89.5(3) . . . .
C7A O5A Re1A O4A 5.4(3) . . . .
C7A O5A Re1A P1A 96.0(3) . . . .
C5A O4A Re1A C2A 174.4(3) . . . .
C5A O4A Re1A C1A -35(2) . . . .
C5A O4A Re1A C3A 84.2(3) . . . .
C5A O4A Re1A O5A -5.0(3) . . . .
C5A O4A Re1A P1A -95.9(3) . . . .
C31A P1A Re1A C2A 171.05(16) . . . .
C21A P1A Re1A C2A 47.48(16) . . . .
C11A P1A Re1A C2A -68.79(16) . . . .
C31A P1A Re1A C1A -100.09(16) . . . .
C21A P1A Re1A C1A 136.34(16) . . . .
C11A P1A Re1A C1A 20.08(15) . . . .
C31A P1A Re1A C3A -103.6(11) . . . .
C21A P1A Re1A C3A 132.9(11) . . . .
C11A P1A Re1A C3A 16.6(11) . . . .
C31A P1A Re1A O5A -7.40(14) . . . .
C21A P1A Re1A O5A -130.97(14) . . . .
C11A P1A Re1A O5A 112.77(13) . . . .
C31A P1A Re1A O4A 77.16(14) . . . .
C21A P1A Re1A O4A -46.41(13) . . . .
C11A P1A Re1A O4A -162.68(13) . . . .
O2B C2B Re2B C1B 49(15) . . . .
O2B C2B Re2B C3B -41(15) . . . .
O2B C2B Re2B O5B -9E1(2) . . . .
O2B C2B Re2B O4B -132(15) . . . .
O2B C2B Re2B P2B 141(15) . . . .
O1B C1B Re2B C2B -137(16) . . . .
O1B C1B Re2B C3B -49(16) . . . .
O1B C1B Re2B O5B 42(16) . . . .
O1B C1B Re2B O4B 58(17) . . . .
O1B C1B Re2B P2B 129(16) . . . .
O3B C3B Re2B C2B 60(8) . . . .
O3B C3B Re2B C1B -29(8) . . . .
O3B C3B Re2B O5B -120(8) . . . .
O3B C3B Re2B O4B 155(8) . . . .
O3B C3B Re2B P2B -165(6) . . . .
C7B O5B Re2B C2B -47(12) . . . .
C7B O5B Re2B C1B 178.5(3) . . . .
C7B O5B Re2B C3B -91.7(3) . . . .
C7B O5B Re2B O4B -0.6(3) . . . .
C7B O5B Re2B P2B 85.9(3) . . . .
C5B O4B Re2B C2B -178.7(3) . . . .
C5B O4B Re2B C1B -14(2) . . . .
C5B O4B Re2B C3B 92.7(3) . . . .
C5B O4B Re2B O5B 1.7(3) . . . .
C5B O4B Re2B P2B -85.2(3) . . . .
C31B P2B Re2B C2B -173.40(15) . . . .
C21B P2B Re2B C2B 65.72(16) . . . .
C11B P2B Re2B C2B -55.15(16) . . . .
C31B P2B Re2B C1B -83.82(15) . . . .
C21B P2B Re2B C1B 155.29(16) . . . .
C11B P2B Re2B C1B 34.42(16) . . . .
C31B P2B Re2B C3B 51.9(19) . . . .
C21B P2B Re2B C3B -69.0(19) . . . .
C11B P2B Re2B C3B 170.2(19) . . . .
C31B P2B Re2B O5B 6.99(13) . . . .
C21B P2B Re2B O5B -113.89(13) . . . .
C11B P2B Re2B O5B 125.24(14) . . . .
C31B P2B Re2B O4B 92.78(13) . . . .
C21B P2B Re2B O4B -28.10(13) . . . .
C11B P2B Re2B O4B -148.97(14) . . . .
O1C C1C Re3C C2C 158(16) . . . .
O1C C1C Re3C C3C -111(16) . . . .
O1C C1C Re3C O5C -21(16) . . . .
O1C C1C Re3C O4C -15(19) . . . .
O1C C1C Re3C P3C 67(16) . . . .
O2C C2C Re3C C1C -165(9) . . . .
O2C C2C Re3C C3C 106(10) . . . .
O2C C2C Re3C O5C 0(11) . . . .
O2C C2C Re3C O4C 15(10) . . . .
O2C C2C Re3C P3C -72(10) . . . .
O3C C3C Re3C C1C -34(11) . . . .
O3C C3C Re3C C2C 57(11) . . . .
O3C C3C Re3C O5C -127(11) . . . .
O3C C3C Re3C O4C 148(11) . . . .
O3C C3C Re3C P3C -172(9) . . . .
C7C O5C Re3C C1C 173.3(3) . . . .
C7C O5C Re3C C2C 9(2) . . . .
C7C O5C Re3C C3C -97.9(3) . . . .
C7C O5C Re3C O4C -6.5(3) . . . .
C7C O5C Re3C P3C 80.3(3) . . . .
C5C O4C Re3C C1C 0(5) . . . .
C5C O4C Re3C C2C -172.4(3) . . . .
C5C O4C Re3C C3C 97.1(3) . . . .
C5C O4C Re3C O5C 6.6(3) . . . .
C5C O4C Re3C P3C -81.3(3) . . . .
C31C P3C Re3C C1C 176.08(14) . . . .
C21C P3C Re3C C1C -62.19(15) . . . .
C11C P3C Re3C C1C 59.30(15) . . . .
C31C P3C Re3C C2C 85.36(15) . . . .
C21C P3C Re3C C2C -152.92(15) . . . .
C11C P3C Re3C C2C -31.43(15) . . . .
C31C P3C Re3C C3C -45(2) . . . .
C21C P3C Re3C C3C 77(2) . . . .
C11C P3C Re3C C3C -162(2) . . . .
C31C P3C Re3C O5C -91.03(13) . . . .
C21C P3C Re3C O5C 30.69(13) . . . .
C11C P3C Re3C O5C 152.18(13) . . . .
C31C P3C Re3C O4C -5.43(13) . . . .
C21C P3C Re3C O4C 116.30(13) . . . .
C11C P3C Re3C O4C -122.21(13) . . . .
O1D C1D Re4D C2D -48(8) . . . .
O1D C1D Re4D C3D 38(8) . . . .
O1D C1D Re4D O5D 134(8) . . . .
O1D C1D Re4D O4D 64(9) . . . .
O1D C1D Re4D P4D -138(8) . . . .
O2D C2D Re4D C1D 55(9) . . . .
O2D C2D Re4D C3D -34(9) . . . .
O2D C2D Re4D O5D 163(7) . . . .
O2D C2D Re4D O4D -122(9) . . . .
O2D C2D Re4D P4D 147(9) . . . .
O3D C3D Re4D C1D -83(2) . . . .
O3D C3D Re4D C2D 3(2) . . . .
O3D C3D Re4D O5D -18E1(10) . . . .
O3D C3D Re4D O4D 98(2) . . . .
O3D C3D Re4D P4D 26(3) . . . .
C7D O5D Re4D C1D -172.2(3) . . . .
C7D O5D Re4D C2D 80(3) . . . .
C7D O5D Re4D C3D -82.4(3) . . . .
C7D O5D Re4D O4D 4.8(3) . . . .
C7D O5D Re4D P4D 95.7(3) . . . .
C5D O4D Re4D C1D 63(2) . . . .
C5D O4D Re4D C2D 174.8(3) . . . .
C5D O4D Re4D C3D 88.9(3) . . . .
C5D O4D Re4D O5D -7.3(3) . . . .
C5D O4D Re4D P4D -95.8(3) . . . .
C11D P4D Re4D C1D 69.95(16) . . . .
C31D P4D Re4D C1D -170.04(17) . . . .
C21D P4D Re4D C1D -46.87(16) . . . .
C11D P4D Re4D C2D -16.67(15) . . . .
C31D P4D Re4D C2D 103.34(16) . . . .
C21D P4D Re4D C2D -133.49(16) . . . .
C11D P4D Re4D C3D -38.9(13) . . . .
C31D P4D Re4D C3D 81.1(13) . . . .
C21D P4D Re4D C3D -155.7(13) . . . .
C11D P4D Re4D O5D 163.94(13) . . . .
C31D P4D Re4D O5D -76.05(14) . . . .
C21D P4D Re4D O5D 47.12(14) . . . .
C11D P4D Re4D O4D -111.21(14) . . . .
C31D P4D Re4D O4D 8.81(15) . . . .
C21D P4D Re4D O4D 131.97(14) . . . .
